data_4075967
loop_
_publ_author_name
'Byrnes, Matthew J.'
'Dai, Xuliang'
'Schrock, Richard R.'
'Hock, Adam S.'
'M\"uller, Peter'

_publ_section_title
;
 Some Organometallic Chemistry of Molybdenum Complexes that Contain the
 [HIPTN3N]3-Triamidoamine Ligand,
 {[3,5-(2,4,6-i-Pr3C6H2)2C6H3NCH2CH2]3N}3-
;
_journal_issue 18
_journal_name_full Organometallics
_journal_page_first 4437
_journal_paper_doi 10.1021/om050373e
_journal_volume 24
_journal_year 2005
_chemical_formula_sum 'C153 H186.5 B F24 Mo N4'
_chemical_formula_weight 2644.31
_chemical_name_systematic
;
  ?
;
_space_group_IT_number 15
_symmetry_cell_setting monoclinic
_symmetry_space_group_name_Hall '-C 2yc'
_symmetry_space_group_name_H-M 'C 1 2/c 1'
_atom_sites_solution_hydrogens geom
_atom_sites_solution_primary direct
_atom_sites_solution_secondary difmap
_audit_creation_method SHELXL-97
_cell_angle_alpha 90.00
_cell_angle_beta 111.507(2)
_cell_angle_gamma 90.00
_cell_formula_units_Z 8
_cell_length_a 51.612(3)
_cell_length_b 19.3084(10)
_cell_length_c 32.2092(17)
_cell_measurement_reflns_used 8338
_cell_measurement_temperature 100(2)
_cell_measurement_theta_max 27.68
_cell_measurement_theta_min 2.27
_cell_volume 29863(3)
_computing_cell_refinement 'SAINT 5 (Bruker-AXS, 2003)'
_computing_data_collection 'SMART 5 (Bruker-AXS, 2003)'
_computing_data_reduction 'SAINT 5 (Bruker-AXS, 2003)'
_computing_molecular_graphics 'SHELXTL (Bruker-AXS, 2003)'
_computing_publication_material 'SHELXTL (Bruker-AXS, 2003)'
_computing_structure_refinement 'SHELXL-97 (Sheldrick, 1997)'
_computing_structure_solution 'SHELXS-97 (Sheldrick, 1990)'
_diffrn_ambient_temperature 100(2)
_diffrn_measured_fraction_theta_full 1.000
_diffrn_measured_fraction_theta_max 1.000
_diffrn_measurement_device_type 'Bruker Smart APEX CCD'
_diffrn_measurement_method 'omega and phi scans'
_diffrn_radiation_monochromator graphite
_diffrn_radiation_source 'fine-focus sealed tube'
_diffrn_radiation_type MoK\a
_diffrn_radiation_wavelength 0.71073
_diffrn_reflns_av_R_equivalents 0.0495
_diffrn_reflns_av_sigmaI/netI 0.0267
_diffrn_reflns_limit_h_max 56
_diffrn_reflns_limit_h_min -60
_diffrn_reflns_limit_k_max 22
_diffrn_reflns_limit_k_min 0
_diffrn_reflns_limit_l_max 37
_diffrn_reflns_limit_l_min 0
_diffrn_reflns_number 234477
_diffrn_reflns_theta_full 24.71
_diffrn_reflns_theta_max 24.71
_diffrn_reflns_theta_min 1.60
_exptl_absorpt_coefficient_mu 0.166
_exptl_absorpt_correction_T_max 0.9676
_exptl_absorpt_correction_T_min 0.9411
_exptl_absorpt_correction_type multi-scan
_exptl_absorpt_process_details sadabs
_exptl_crystal_colour brown
_exptl_crystal_density_diffrn 1.176
_exptl_crystal_density_meas 0
_exptl_crystal_density_method 'not measured'
_exptl_crystal_description block
_exptl_crystal_F_000 11164
_exptl_crystal_size_max 0.37
_exptl_crystal_size_mid 0.25
_exptl_crystal_size_min 0.20
_refine_diff_density_max 2.110
_refine_diff_density_min -1.700
_refine_diff_density_rms 0.084
_refine_ls_extinction_method none
_refine_ls_goodness_of_fit_ref 1.053
_refine_ls_hydrogen_treatment mixed
_refine_ls_matrix_type full
_refine_ls_number_parameters 2246
_refine_ls_number_reflns 25477
_refine_ls_number_restraints 5569
_refine_ls_restrained_S_all 1.077
_refine_ls_R_factor_all 0.1216
_refine_ls_R_factor_gt 0.0849
_refine_ls_shift/su_max 0.001
_refine_ls_shift/su_mean 0.000
_refine_ls_structure_factor_coef Fsqd
_refine_ls_weighting_details 'calc w=1/[\s^2^(Fo^2^)+(0.1164P)^2^+151.6102P] where P=(Fo^2^+2Fc^2^)/3'
_refine_ls_weighting_scheme calc
_refine_ls_wR_factor_gt 0.2135
_refine_ls_wR_factor_ref 0.2594
_reflns_number_gt 17932
_reflns_number_total 25477
_reflns_threshold_expression >2sigma(I)
_cod_data_source_file om050373esi20050510_102900.cif
_cod_data_source_block 05034
_cod_depositor_comments
;
The following automatic conversions were performed:

'_symmetry_cell_setting' value 'Monoclinic' changed to 'monoclinic'
according to /home/saulius/struct/CIF-dictionaries/cif_core.dic
dictionary named 'cif_core.dic' version 2.4.1 from 2010-06-29.

Automatic conversion script
Id: cif_fix_values 1715 2011-07-08 13:25:40Z adriana 
;
_cod_original_sg_symbol_H-M C2/c
_cod_original_formula_sum 'C153 H186.50 B F24 Mo N4'
_cod_database_code 4075967

loop_
_symmetry_equiv_pos_as_xyz
'x, y, z'
'-x, y, -z+1/2'
'x+1/2, y+1/2, z'
'-x+1/2, y+1/2, -z+1/2'
'-x, -y, -z'
'x, -y, z-1/2'
'-x+1/2, -y+1/2, -z'
'x+1/2, -y+1/2, z-1/2'

loop_
_atom_site_label
_atom_site_type_symbol
_atom_site_fract_x
_atom_site_fract_y
_atom_site_fract_z
_atom_site_U_iso_or_equiv
_atom_site_adp_type
_atom_site_occupancy
_atom_site_symmetry_multiplicity
_atom_site_calc_flag
_atom_site_refinement_flags
_atom_site_disorder_assembly
_atom_site_disorder_group
Mo1 Mo 0.385036(9) 0.71056(2) 0.824548(17) 0.05414(16) Uani 1 1 d . . .
N1 N 0.38479(7) 0.8095(2) 0.83778(14) 0.0479(9) Uani 1 1 d . . .
N2 N 0.40291(9) 0.6546(2) 0.87961(16) 0.0582(11) Uani 1 1 d . . .
N3 N 0.39561(8) 0.6778(2) 0.77520(14) 0.0480(9) Uani 1 1 d . . .
N4 N 0.43018(8) 0.74206(19) 0.84419(14) 0.0482(9) Uani 1 1 d . . .
C3 C 0.41013(9) 0.8533(2) 0.85043(17) 0.0474(11) Uani 1 1 d . . .
H3A H 0.4096 0.8893 0.8720 0.057 Uiso 1 1 calc R . .
H3B H 0.4112 0.8766 0.8237 0.057 Uiso 1 1 calc R . .
C4 C 0.43496(9) 0.8066(2) 0.87116(18) 0.0505(11) Uani 1 1 d . . .
H4A H 0.4521 0.8299 0.8715 0.061 Uiso 1 1 calc R . .
H4B H 0.4372 0.7955 0.9023 0.061 Uiso 1 1 calc R . .
C5 C 0.43371(12) 0.6586(3) 0.9028(2) 0.0711(17) Uani 1 1 d . . .
H5A H 0.4412 0.6124 0.9145 0.085 Uiso 1 1 calc R . .
H5B H 0.4384 0.6911 0.9282 0.085 Uiso 1 1 calc R . .
C6 C 0.44673(11) 0.6833(3) 0.8701(2) 0.0605(14) Uani 1 1 d . . .
H6A H 0.4662 0.6982 0.8865 0.073 Uiso 1 1 calc R . .
H6B H 0.4470 0.6451 0.8497 0.073 Uiso 1 1 calc R . .
C7 C 0.42202(10) 0.6957(3) 0.77001(18) 0.0530(12) Uani 1 1 d . . .
H7A H 0.4184 0.7106 0.7390 0.064 Uiso 1 1 calc R . .
H7B H 0.4345 0.6549 0.7767 0.064 Uiso 1 1 calc R . .
C8 C 0.43529(10) 0.7532(2) 0.80184(18) 0.0507(12) Uani 1 1 d . . .
H8A H 0.4273 0.7982 0.7884 0.061 Uiso 1 1 calc R . .
H8B H 0.4556 0.7542 0.8082 0.061 Uiso 1 1 calc R . .
C1 C 0.34593(14) 0.6678(4) 0.8221(3) 0.094(2) Uani 1 1 d D . .
H1B H 0.3503(15) 0.6197(15) 0.8180(18) 0.112 Uiso 1 1 d D . .
H1A H 0.3467(16) 0.691(3) 0.8493(12) 0.112 Uiso 1 1 d D . .
C2 C 0.33878(12) 0.7074(3) 0.7864(2) 0.0709(17) Uani 1 1 d D . .
H2B H 0.3374(13) 0.684(2) 0.7582(10) 0.085 Uiso 1 1 d D . .
H2A H 0.3288(11) 0.7510(18) 0.7879(16) 0.085 Uiso 1 1 d D . .
C115 C 0.35975(8) 0.8504(2) 0.82732(14) 0.0386(9) Uani 1 1 d D . .
C116 C 0.34341(8) 0.8498(2) 0.85344(14) 0.0381(9) Uani 1 1 d D . .
H116 H 0.3491 0.8238 0.8804 0.046 Uiso 1 1 calc R . .
C117 C 0.31846(8) 0.88761(19) 0.83987(13) 0.0337(9) Uani 1 1 d D . .
C118 C 0.31104(8) 0.9267(2) 0.80079(13) 0.0371(9) Uani 1 1 d D . .
H118 H 0.2943 0.9531 0.7917 0.044 Uiso 1 1 calc R . .
C119 C 0.32736(8) 0.9283(2) 0.77472(14) 0.0386(9) Uani 1 1 d D . .
C120 C 0.35180(8) 0.8896(2) 0.78848(14) 0.0401(10) Uani 1 1 d D . .
H120 H 0.3632 0.8899 0.7711 0.048 Uiso 1 1 calc R . .
C121 C 0.29894(8) 0.8844(2) 0.86478(13) 0.0349(9) Uani 1 1 d D . .
C122 C 0.30172(8) 0.9314(2) 0.89944(13) 0.0363(9) Uani 1 1 d D . .
C123 C 0.28194(8) 0.9301(2) 0.91941(14) 0.0376(9) Uani 1 1 d D . .
H123 H 0.2836 0.9624 0.9425 0.045 Uiso 1 1 calc R . .
C124 C 0.25999(8) 0.8837(2) 0.90692(14) 0.0376(9) Uani 1 1 d D . .
C125 C 0.25790(8) 0.8367(2) 0.87307(14) 0.0379(9) Uani 1 1 d D . .
H125 H 0.2431 0.8041 0.8643 0.045 Uiso 1 1 calc R . .
C126 C 0.27692(8) 0.8363(2) 0.85169(13) 0.0361(9) Uani 1 1 d D . .
C127 C 0.32509(9) 0.9850(2) 0.91466(14) 0.0424(10) Uani 1 1 d D . .
H127 H 0.3392 0.9718 0.9015 0.051 Uiso 1 1 calc R . .
C128 C 0.33999(11) 0.9869(3) 0.96533(16) 0.0585(13) Uani 1 1 d D . .
H12X H 0.3549 1.0216 0.9732 0.088 Uiso 1 1 calc R . .
H12Y H 0.3480 0.9413 0.9759 0.088 Uiso 1 1 calc R . .
H12Z H 0.3266 0.9991 0.9793 0.088 Uiso 1 1 calc R . .
C129 C 0.31393(11) 1.0563(2) 0.8966(2) 0.0608(14) Uani 1 1 d D . .
H12D H 0.3291 1.0901 0.9064 0.091 Uiso 1 1 calc R . .
H12E H 0.2995 1.0699 0.9080 0.091 Uiso 1 1 calc R . .
H12F H 0.3060 1.0548 0.8640 0.091 Uiso 1 1 calc R . .
C130 C 0.23962(9) 0.8833(2) 0.93152(15) 0.0463(11) Uani 1 1 d D . .
H130 H 0.2404 0.9301 0.9451 0.056 Uiso 1 1 calc R . .
C131 C 0.20949(9) 0.8702(3) 0.90125(17) 0.0594(14) Uani 1 1 d D . .
H13A H 0.1976 0.8712 0.9190 0.089 Uiso 1 1 calc R . .
H13B H 0.2080 0.8248 0.8869 0.089 Uiso 1 1 calc R . .
H13C H 0.2034 0.9063 0.8783 0.089 Uiso 1 1 calc R . .
C132 C 0.24952(11) 0.8312(4) 0.96956(17) 0.0679(16) Uani 1 1 d D . .
H13D H 0.2366 0.8308 0.9855 0.102 Uiso 1 1 calc R . .
H13E H 0.2681 0.8442 0.9902 0.102 Uiso 1 1 calc R . .
H13F H 0.2502 0.7849 0.9575 0.102 Uiso 1 1 calc R . .
C133 C 0.27356(9) 0.7827(2) 0.81515(15) 0.0440(10) Uani 1 1 d D . .
H133 H 0.2886 0.7909 0.8031 0.053 Uiso 1 1 calc R . .
C134 C 0.24547(13) 0.7902(4) 0.7765(2) 0.094(2) Uani 1 1 d D . .
H13G H 0.2437 0.8372 0.7644 0.141 Uiso 1 1 calc R . .
H13H H 0.2304 0.7814 0.7874 0.141 Uiso 1 1 calc R . .
H13I H 0.2444 0.7567 0.7531 0.141 Uiso 1 1 calc R . .
C135 C 0.27701(15) 0.7104(3) 0.8339(2) 0.0757(18) Uani 1 1 d D . .
H13J H 0.2750 0.6770 0.8100 0.114 Uiso 1 1 calc R . .
H13K H 0.2627 0.7015 0.8466 0.114 Uiso 1 1 calc R . .
H13L H 0.2955 0.7057 0.8572 0.114 Uiso 1 1 calc R . .
C136 C 0.31820(9) 0.9670(2) 0.73115(14) 0.0409(10) Uani 1 1 d D . .
C137 C 0.30345(9) 0.9318(2) 0.69160(15) 0.0459(11) Uani 1 1 d D . .
C138 C 0.29505(10) 0.9682(3) 0.65126(15) 0.0500(11) Uani 1 1 d D . .
H138 H 0.2849 0.9444 0.6244 0.060 Uiso 1 1 calc R . .
C139 C 0.30101(10) 1.0377(3) 0.64916(15) 0.0513(12) Uani 1 1 d D . .
C140 C 0.31582(11) 1.0711(2) 0.68858(15) 0.0548(12) Uani 1 1 d D . .
H140 H 0.3200 1.1188 0.6877 0.066 Uiso 1 1 calc R . .
C141 C 0.32495(11) 1.0369(2) 0.73005(15) 0.0522(12) Uani 1 1 d D . .
C142 C 0.29578(10) 0.8552(3) 0.69140(17) 0.0536(12) Uani 1 1 d D . .
H142 H 0.3041 0.8389 0.7230 0.064 Uiso 1 1 calc R . .
C143 C 0.3079(2) 0.8124(4) 0.6657(4) 0.132(4) Uani 1 1 d D . .
H14A H 0.3025 0.7640 0.6666 0.198 Uiso 1 1 calc R . .
H14B H 0.3283 0.8161 0.6786 0.198 Uiso 1 1 calc R . .
H14C H 0.3012 0.8284 0.6346 0.198 Uiso 1 1 calc R . .
C144 C 0.26522(14) 0.8449(4) 0.6771(4) 0.130(4) Uani 1 1 d D . .
H14D H 0.2579 0.8746 0.6949 0.195 Uiso 1 1 calc R . .
H14E H 0.2613 0.7963 0.6814 0.195 Uiso 1 1 calc R . .
H14F H 0.2563 0.8570 0.6454 0.195 Uiso 1 1 calc R . .
C145 C 0.29171(12) 1.0737(3) 0.60370(16) 0.0594(13) Uani 1 1 d D . .
H145 H 0.2729 1.0551 0.5856 0.071 Uiso 1 1 calc R . .
C146 C 0.28874(15) 1.1514(3) 0.6057(2) 0.0803(19) Uani 1 1 d D . .
H14G H 0.2824 1.1705 0.5755 0.120 Uiso 1 1 calc R . .
H14H H 0.3068 1.1717 0.6237 0.120 Uiso 1 1 calc R . .
H14I H 0.2751 1.1622 0.6194 0.120 Uiso 1 1 calc R . .
C147 C 0.31088(13) 1.0542(3) 0.57930(18) 0.0662(15) Uani 1 1 d D . .
H14J H 0.3045 1.0771 0.5501 0.099 Uiso 1 1 calc R . .
H14K H 0.3105 1.0039 0.5752 0.099 Uiso 1 1 calc R . .
H14L H 0.3299 1.0691 0.5969 0.099 Uiso 1 1 calc R . .
C148 C 0.34253(14) 1.0757(3) 0.77223(17) 0.0740(18) Uani 1 1 d D . .
H148 H 0.3482 1.0419 0.7975 0.089 Uiso 1 1 calc R . .
C149 C 0.3251(2) 1.1329(4) 0.7829(3) 0.126(4) Uani 1 1 d D . .
H14M H 0.3366 1.1571 0.8103 0.189 Uiso 1 1 calc R . .
H14N H 0.3090 1.1121 0.7873 0.189 Uiso 1 1 calc R . .
H14O H 0.3187 1.1660 0.7581 0.189 Uiso 1 1 calc R . .
C150 C 0.36857(17) 1.1060(4) 0.7693(2) 0.111(3) Uani 1 1 d D . .
H15A H 0.3789 1.1305 0.7971 0.166 Uiso 1 1 calc R . .
H15B H 0.3636 1.1385 0.7442 0.166 Uiso 1 1 calc R . .
H15C H 0.3801 1.0687 0.7647 0.166 Uiso 1 1 calc R . .
C215 C 0.39129(10) 0.6231(2) 0.90951(18) 0.0553(13) Uani 1 1 d D . .
C216 C 0.39236(10) 0.6594(2) 0.94739(17) 0.0529(12) Uani 1 1 d D . .
H216 H 0.3996 0.7052 0.9519 0.064 Uiso 1 1 calc R . .
C217 C 0.38296(9) 0.6301(2) 0.97893(16) 0.0466(11) Uani 1 1 d D . .
C218 C 0.37142(9) 0.5639(2) 0.97042(16) 0.0457(11) Uani 1 1 d D . .
H218 H 0.3646 0.5433 0.9912 0.055 Uiso 1 1 calc R . .
C219 C 0.36954(9) 0.5271(2) 0.93211(16) 0.0471(11) Uani 1 1 d D . .
C220 C 0.38001(10) 0.5566(2) 0.90196(18) 0.0521(12) Uani 1 1 d D . .
H220 H 0.3795 0.5314 0.8763 0.063 Uiso 1 1 calc R . .
C221 C 0.38493(9) 0.6663(2) 1.02091(15) 0.0436(10) Uani 1 1 d D . .
C222 C 0.36141(9) 0.7002(2) 1.02359(15) 0.0442(10) Uani 1 1 d D . .
C223 C 0.36342(9) 0.7290(3) 1.06431(15) 0.0490(11) Uani 1 1 d D . .
H223 H 0.3475 0.7512 1.0665 0.059 Uiso 1 1 calc R . .
C224 C 0.38763(9) 0.7264(2) 1.10169(15) 0.0492(11) Uani 1 1 d D . .
C225 C 0.41062(9) 0.6945(2) 1.09778(17) 0.0508(12) Uani 1 1 d D . .
H225 H 0.4275 0.6934 1.1230 0.061 Uiso 1 1 calc R . .
C226 C 0.40987(9) 0.6640(2) 1.05845(17) 0.0507(12) Uani 1 1 d D . .
C227 C 0.33457(9) 0.7072(3) 0.98299(15) 0.0503(12) Uani 1 1 d D . .
H227 H 0.3374 0.6834 0.9574 0.060 Uiso 1 1 calc R . .
C228 C 0.31046(12) 0.6727(4) 0.9904(2) 0.091(2) Uani 1 1 d D . .
H22A H 0.2936 0.6778 0.9636 0.136 Uiso 1 1 calc R . .
H22B H 0.3075 0.6945 1.0158 0.136 Uiso 1 1 calc R . .
H22C H 0.3146 0.6234 0.9967 0.136 Uiso 1 1 calc R . .
C229 C 0.32834(15) 0.7835(3) 0.9704(2) 0.087(2) Uani 1 1 d D . .
H22D H 0.3112 0.7871 0.9439 0.131 Uiso 1 1 calc R . .
H22E H 0.3438 0.8038 0.9639 0.131 Uiso 1 1 calc R . .
H22F H 0.3260 0.8084 0.9953 0.131 Uiso 1 1 calc R . .
C230 C 0.38903(11) 0.7567(3) 1.14617(17) 0.0614(14) Uani 1 1 d D . .
H230 H 0.4091 0.7568 1.1665 0.074 Uiso 1 1 calc R . .
C231 C 0.37886(16) 0.8313(4) 1.1418(2) 0.092(2) Uani 1 1 d D . .
H23A H 0.3805 0.8488 1.1712 0.138 Uiso 1 1 calc R . .
H23B H 0.3593 0.8333 1.1215 0.138 Uiso 1 1 calc R . .
H23C H 0.3902 0.8599 1.1299 0.138 Uiso 1 1 calc R . .
C232 C 0.37341(14) 0.7109(4) 1.1675(2) 0.092(2) Uani 1 1 d D . .
H23D H 0.3749 0.7306 1.1964 0.138 Uiso 1 1 calc R . .
H23E H 0.3815 0.6643 1.1721 0.138 Uiso 1 1 calc R . .
H23F H 0.3538 0.7082 1.1479 0.138 Uiso 1 1 calc R . .
C233 C 0.43576(10) 0.6277(3) 1.0559(2) 0.0625(14) Uani 1 1 d D . .
H233 H 0.4302 0.6069 1.0254 0.075 Uiso 1 1 calc R . .
C234 C 0.45830(17) 0.6796(5) 1.0601(5) 0.177(6) Uani 1 1 d D . .
H23G H 0.4510 0.7156 1.0374 0.266 Uiso 1 1 calc R . .
H23H H 0.4740 0.6562 1.0559 0.266 Uiso 1 1 calc R . .
H23I H 0.4646 0.7007 1.0898 0.266 Uiso 1 1 calc R . .
C235 C 0.44555(19) 0.5704(4) 1.0881(3) 0.128(4) Uani 1 1 d D . .
H23J H 0.4619 0.5487 1.0850 0.193 Uiso 1 1 calc R . .
H23K H 0.4307 0.5359 1.0823 0.193 Uiso 1 1 calc R . .
H23L H 0.4505 0.5884 1.1185 0.193 Uiso 1 1 calc R . .
C236 C 0.35572(9) 0.4570(2) 0.92488(16) 0.0470(11) Uani 1 1 d D . .
C237 C 0.37104(9) 0.3971(2) 0.94344(17) 0.0507(12) Uani 1 1 d D . .
C238 C 0.35691(10) 0.3343(2) 0.93838(17) 0.0524(12) Uani 1 1 d D . .
H238 H 0.3672 0.2937 0.9508 0.063 Uiso 1 1 calc R . .
C239 C 0.32850(10) 0.3288(2) 0.91608(16) 0.0490(11) Uani 1 1 d D . .
C240 C 0.31365(10) 0.3887(2) 0.89813(17) 0.0493(11) Uani 1 1 d D . .
H240 H 0.2941 0.3858 0.8828 0.059 Uiso 1 1 calc R . .
C241 C 0.32668(9) 0.4532(2) 0.90197(16) 0.0465(11) Uani 1 1 d D . .
C242 C 0.40248(11) 0.3991(3) 0.9669(2) 0.0705(16) Uani 1 1 d D . .
H242 H 0.4092 0.4455 0.9613 0.085 Uiso 1 1 calc R . .
C243 C 0.41666(18) 0.3453(7) 0.9496(4) 0.203(7) Uani 1 1 d D . .
H24A H 0.4114 0.3511 0.9174 0.305 Uiso 1 1 calc R . .
H24B H 0.4110 0.2992 0.9559 0.305 Uiso 1 1 calc R . .
H24C H 0.4369 0.3503 0.9643 0.305 Uiso 1 1 calc R . .
C244 C 0.41062(19) 0.3905(9) 1.0149(3) 0.202(8) Uani 1 1 d D . .
H24D H 0.4310 0.3914 1.0290 0.303 Uiso 1 1 calc R . .
H24E H 0.4036 0.3461 1.0212 0.303 Uiso 1 1 calc R . .
H24F H 0.4028 0.4283 1.0269 0.303 Uiso 1 1 calc R . .
C245 C 0.31394(11) 0.2588(2) 0.90901(18) 0.0560(13) Uani 1 1 d D . .
H245 H 0.3281 0.2235 0.9256 0.067 Uiso 1 1 calc R . .
C246 C 0.29078(12) 0.2569(3) 0.9277(2) 0.0689(16) Uani 1 1 d D . .
H24G H 0.2820 0.2111 0.9224 0.103 Uiso 1 1 calc R . .
H24H H 0.2769 0.2923 0.9129 0.103 Uiso 1 1 calc R . .
H24I H 0.2986 0.2660 0.9599 0.103 Uiso 1 1 calc R . .
C247 C 0.30326(12) 0.2392(3) 0.8600(2) 0.0653(15) Uani 1 1 d D . .
H24J H 0.2939 0.1941 0.8560 0.098 Uiso 1 1 calc R . .
H24K H 0.3189 0.2363 0.8498 0.098 Uiso 1 1 calc R . .
H24L H 0.2900 0.2743 0.8426 0.098 Uiso 1 1 calc R . .
C248 C 0.30916(10) 0.5162(2) 0.87938(18) 0.0539(12) Uani 1 1 d D . .
H248 H 0.3213 0.5581 0.8887 0.065 Uiso 1 1 calc R . .
C249 C 0.28443(12) 0.5265(3) 0.8940(3) 0.081(2) Uani 1 1 d D . .
H24M H 0.2738 0.5673 0.8790 0.122 Uiso 1 1 calc R . .
H24N H 0.2912 0.5335 0.9264 0.122 Uiso 1 1 calc R . .
H24O H 0.2724 0.4855 0.8861 0.122 Uiso 1 1 calc R . .
C250 C 0.29993(15) 0.5094(3) 0.8286(2) 0.0789(18) Uani 1 1 d D . .
H25A H 0.3163 0.5034 0.8205 0.118 Uiso 1 1 calc R . .
H25B H 0.2899 0.5514 0.8143 0.118 Uiso 1 1 calc R . .
H25C H 0.2877 0.4692 0.8184 0.118 Uiso 1 1 calc R . .
C315 C 0.38319(9) 0.6138(2) 0.75358(15) 0.0435(10) Uani 1 1 d D . .
C316 C 0.39500(9) 0.5506(2) 0.77094(15) 0.0424(10) Uani 1 1 d D . .
H316 H 0.4104 0.5491 0.7985 0.051 Uiso 1 1 calc R . .
C317 C 0.38433(9) 0.4891(2) 0.74808(15) 0.0438(10) Uani 1 1 d D . .
C318 C 0.36083(9) 0.4935(2) 0.70846(15) 0.0446(10) Uani 1 1 d D . .
H318 H 0.3531 0.4522 0.6928 0.054 Uiso 1 1 calc R . .
C319 C 0.34864(9) 0.5568(2) 0.69156(15) 0.0449(10) Uani 1 1 d D . .
C320 C 0.36011(9) 0.6173(2) 0.71417(15) 0.0466(11) Uani 1 1 d D . .
H320 H 0.3522 0.6609 0.7027 0.056 Uiso 1 1 calc R . .
C321 C 0.39837(9) 0.4213(2) 0.76425(15) 0.0455(10) Uani 1 1 d D . .
C322 C 0.38553(11) 0.3701(2) 0.78109(16) 0.0526(12) Uani 1 1 d D . .
C323 C 0.39958(12) 0.3086(3) 0.79717(17) 0.0639(15) Uani 1 1 d D . .
H323 H 0.3909 0.2741 0.8086 0.077 Uiso 1 1 calc R . .
C324 C 0.42544(13) 0.2964(3) 0.7969(2) 0.0786(19) Uani 1 1 d D . .
C325 C 0.43786(12) 0.3461(3) 0.7796(2) 0.0811(19) Uani 1 1 d D . .
H325 H 0.4558 0.3371 0.7791 0.097 Uiso 1 1 calc R . .
C326 C 0.42494(10) 0.4090(3) 0.76283(18) 0.0585(13) Uani 1 1 d D . .
C327 C 0.35674(13) 0.3794(3) 0.78267(19) 0.0677(16) Uani 1 1 d D . .
H327 H 0.3513 0.4290 0.7758 0.081 Uiso 1 1 calc R . .
C328 C 0.3560(2) 0.3632(4) 0.8285(3) 0.132(4) Uani 1 1 d D . .
H32A H 0.3370 0.3701 0.8279 0.198 Uiso 1 1 calc R . .
H32B H 0.3688 0.3942 0.8508 0.198 Uiso 1 1 calc R . .
H32C H 0.3616 0.3150 0.8364 0.198 Uiso 1 1 calc R . .
C329 C 0.33556(13) 0.3350(3) 0.7467(3) 0.091(2) Uani 1 1 d D . .
H32D H 0.3170 0.3419 0.7478 0.137 Uiso 1 1 calc R . .
H32E H 0.3408 0.2861 0.7520 0.137 Uiso 1 1 calc R . .
H32F H 0.3353 0.3487 0.7173 0.137 Uiso 1 1 calc R . .
C330 C 0.44038(17) 0.2288(4) 0.8156(3) 0.130(4) Uani 1 1 d D . .
H330 H 0.4279 0.2032 0.8278 0.156 Uiso 1 1 calc R . .
C331 C 0.4671(3) 0.2430(6) 0.8553(5) 0.264(11) Uani 1 1 d D . .
H33A H 0.4761 0.1990 0.8677 0.396 Uiso 1 1 calc R . .
H33B H 0.4626 0.2683 0.8782 0.396 Uiso 1 1 calc R . .
H33C H 0.4797 0.2708 0.8456 0.396 Uiso 1 1 calc R . .
C332 C 0.4423(2) 0.1852(5) 0.7790(5) 0.191(6) Uani 1 1 d D . .
H33D H 0.4515 0.1414 0.7913 0.287 Uiso 1 1 calc R . .
H33E H 0.4532 0.2096 0.7642 0.287 Uiso 1 1 calc R . .
H33F H 0.4236 0.1758 0.7574 0.287 Uiso 1 1 calc R . .
C333 C 0.43926(11) 0.4607(3) 0.7425(2) 0.0674(15) Uani 1 1 d D . .
H333 H 0.4263 0.5009 0.7315 0.081 Uiso 1 1 calc R . .
C334 C 0.46625(17) 0.4888(6) 0.7763(3) 0.139(4) Uani 1 1 d D . .
H33G H 0.4626 0.5098 0.8013 0.209 Uiso 1 1 calc R . .
H33H H 0.4739 0.5239 0.7620 0.209 Uiso 1 1 calc R . .
H33I H 0.4797 0.4509 0.7873 0.209 Uiso 1 1 calc R . .
C335 C 0.4442(3) 0.4313(6) 0.7030(3) 0.156(5) Uani 1 1 d D . .
H33J H 0.4531 0.4664 0.6906 0.234 Uiso 1 1 calc R . .
H33K H 0.4264 0.4174 0.6802 0.234 Uiso 1 1 calc R . .
H33L H 0.4565 0.3908 0.7123 0.234 Uiso 1 1 calc R . .
C336 C 0.32423(9) 0.5610(2) 0.64815(15) 0.0471(11) Uani 1 1 d D . .
C337 C 0.32881(10) 0.5603(3) 0.60788(17) 0.0601(13) Uani 1 1 d D . .
C338 C 0.30610(11) 0.5680(3) 0.56817(17) 0.0645(14) Uani 1 1 d D . .
H338 H 0.3091 0.5684 0.5408 0.077 Uiso 1 1 calc R . .
C339 C 0.27910(10) 0.5751(3) 0.56735(16) 0.0582(13) Uani 1 1 d D . .
C340 C 0.27500(10) 0.5740(2) 0.60752(16) 0.0510(12) Uani 1 1 d D . .
H340 H 0.2566 0.5783 0.6072 0.061 Uiso 1 1 calc R . .
C341 C 0.29686(9) 0.5668(2) 0.64825(15) 0.0445(10) Uani 1 1 d D . .
C342 C 0.35784(12) 0.5528(4) 0.6065(2) 0.085(2) Uani 1 1 d D . .
H342 H 0.3712 0.5496 0.6381 0.102 Uiso 1 1 calc R . .
C343 C 0.36082(18) 0.4879(7) 0.5835(3) 0.175(6) Uani 1 1 d D . .
H34A H 0.3555 0.4480 0.5975 0.263 Uiso 1 1 calc R . .
H34B H 0.3802 0.4828 0.5859 0.263 Uiso 1 1 calc R . .
H34C H 0.3487 0.4903 0.5519 0.263 Uiso 1 1 calc R . .
C344 C 0.3656(2) 0.6166(7) 0.5863(5) 0.216(8) Uani 1 1 d D . .
H34D H 0.3634 0.6579 0.6023 0.323 Uiso 1 1 calc R . .
H34E H 0.3534 0.6202 0.5548 0.323 Uiso 1 1 calc R . .
H34F H 0.3850 0.6130 0.5885 0.323 Uiso 1 1 calc R . .
C345 C 0.25480(12) 0.5889(3) 0.52364(18) 0.0731(17) Uani 1 1 d D . .
H345 H 0.2372 0.5756 0.5280 0.088 Uiso 1 1 calc R . .
C346 C 0.2562(2) 0.5482(4) 0.4845(2) 0.117(3) Uani 1 1 d D . .
H34G H 0.2400 0.5593 0.4578 0.176 Uiso 1 1 calc R . .
H34H H 0.2563 0.4986 0.4909 0.176 Uiso 1 1 calc R . .
H34I H 0.2733 0.5604 0.4796 0.176 Uiso 1 1 calc R . .
C347 C 0.25321(12) 0.6658(3) 0.5130(2) 0.0672(15) Uani 1 1 d D . .
H34J H 0.2375 0.6745 0.4851 0.101 Uiso 1 1 calc R . .
H34K H 0.2705 0.6806 0.5098 0.101 Uiso 1 1 calc R . .
H34L H 0.2506 0.6918 0.5373 0.101 Uiso 1 1 calc R . .
C348 C 0.29122(9) 0.5630(2) 0.69132(16) 0.0473(11) Uani 1 1 d D . .
H348 H 0.3095 0.5669 0.7167 0.057 Uiso 1 1 calc R . .
C349 C 0.27265(14) 0.6216(3) 0.6957(2) 0.0791(18) Uani 1 1 d D . .
H34M H 0.2698 0.6169 0.7240 0.119 Uiso 1 1 calc R . .
H34N H 0.2546 0.6194 0.6709 0.119 Uiso 1 1 calc R . .
H34O H 0.2816 0.6662 0.6951 0.119 Uiso 1 1 calc R . .
C350 C 0.27836(14) 0.4937(3) 0.69553(19) 0.0681(15) Uani 1 1 d D . .
H35A H 0.2751 0.4923 0.7236 0.102 Uiso 1 1 calc R . .
H35B H 0.2911 0.4562 0.6952 0.102 Uiso 1 1 calc R . .
H35C H 0.2606 0.4878 0.6705 0.102 Uiso 1 1 calc R . .
B1 B 0.43807(17) -0.0982(4) 0.5830(3) 0.0373(18) Uani 0.50 1 d PDU A -1
C411 C 0.4605(2) -0.0488(5) 0.6209(3) 0.037(2) Uani 0.50 1 d PDU A -1
C412 C 0.48895(18) -0.0613(5) 0.6362(3) 0.060(3) Uani 0.50 1 d PDU A -1
H412 H 0.4953 -0.1014 0.6258 0.072 Uiso 0.50 1 calc PR A -1
C413 C 0.50842(17) -0.0184(4) 0.6658(4) 0.075(3) Uani 0.50 1 d PDU A -1
C414 C 0.49941(19) 0.0382(5) 0.6844(4) 0.067(3) Uani 0.50 1 d PDU A -1
H414 H 0.5123 0.0648 0.7077 0.081 Uiso 0.50 1 calc PR A -1
C415 C 0.47155(19) 0.0541(5) 0.6682(3) 0.061(2) Uani 0.50 1 d PDU A -1
C416 C 0.4525(2) 0.0115(6) 0.6372(3) 0.055(3) Uani 0.50 1 d PDU A -1
H416 H 0.4334 0.0237 0.6266 0.066 Uiso 0.50 1 calc PR A -1
C417 C 0.5394(2) -0.0335(5) 0.6747(4) 0.092(3) Uani 0.50 1 d PDU A -1
F1 F 0.54614(14) -0.0924(4) 0.6975(2) 0.089(2) Uani 0.50 1 d PDU A -1
F2 F 0.55522(16) 0.0144(4) 0.6991(5) 0.153(5) Uani 0.50 1 d PDU A -1
F3 F 0.54549(18) -0.0432(5) 0.6375(4) 0.108(3) Uani 0.50 1 d PDU A -1
C418 C 0.4612(3) 0.1182(6) 0.6836(4) 0.092(4) Uani 0.50 1 d PDU A -1
F4 F 0.4810(2) 0.1495(7) 0.7154(4) 0.179(5) Uani 0.50 1 d PDU A -1
F5 F 0.44086(19) 0.1038(6) 0.6988(3) 0.128(3) Uani 0.50 1 d PDU A -1
F6 F 0.4505(3) 0.1645(5) 0.6491(5) 0.136(4) Uani 0.50 1 d PDU A -1
C421 C 0.45284(15) -0.1731(4) 0.5809(3) 0.0345(16) Uani 0.50 1 d PDU A -1
C422 C 0.46689(19) -0.1862(6) 0.5520(4) 0.038(3) Uani 0.50 1 d PDU A -1
H422 H 0.4679 -0.1504 0.5325 0.046 Uiso 0.50 1 calc PR A -1
C423 C 0.47947(15) -0.2497(4) 0.5508(3) 0.0412(17) Uani 0.50 1 d PDU A -1
C424 C 0.47818(17) -0.3036(4) 0.5783(3) 0.0450(18) Uani 0.50 1 d PDU A -1
H424 H 0.4862 -0.3474 0.5770 0.054 Uiso 0.50 1 calc PR A -1
C425 C 0.46489(17) -0.2919(4) 0.6076(3) 0.0438(18) Uani 0.50 1 d PDU A -1
C426 C 0.45193(17) -0.2291(4) 0.6086(3) 0.0392(18) Uani 0.50 1 d PDU A -1
H426 H 0.4422 -0.2237 0.6284 0.047 Uiso 0.50 1 calc PR A -1
C427 C 0.4942(2) -0.2592(6) 0.5187(3) 0.053(3) Uani 0.50 1 d PDU A -1
F7 F 0.48010(16) -0.2360(6) 0.4792(2) 0.099(3) Uani 0.50 1 d PDU A -1
F8 F 0.4996(3) -0.3248(5) 0.5128(5) 0.122(5) Uani 0.50 1 d PDU A -1
F9 F 0.5188(3) -0.2280(11) 0.5318(5) 0.071(4) Uani 0.50 1 d PDU A -1
C428 C 0.4649(2) -0.3470(5) 0.6398(3) 0.067(3) Uani 0.50 1 d PDU A -1
F10 F 0.4458(2) -0.3423(5) 0.6579(3) 0.108(3) Uani 0.50 1 d PDU A -1
F11 F 0.48896(17) -0.3490(4) 0.6752(2) 0.097(2) Uani 0.50 1 d PDU A -1
F12 F 0.4619(3) -0.4092(4) 0.6229(3) 0.109(4) Uani 0.50 1 d PDU A -1
C431 C 0.42683(14) -0.0606(4) 0.5332(2) 0.0307(15) Uani 0.50 1 d PDU A -1
C432 C 0.41626(14) -0.0988(4) 0.4938(2) 0.0322(17) Uani 0.50 1 d PDU A -1
H432 H 0.4163 -0.1479 0.4957 0.039 Uiso 0.50 1 calc PR A -1
C433 C 0.40569(17) -0.0679(4) 0.4521(3) 0.0380(18) Uani 0.50 1 d PDU A -1
C434 C 0.40454(17) 0.0041(4) 0.4480(3) 0.0420(18) Uani 0.50 1 d PDU A -1
H434 H 0.3967 0.0255 0.4195 0.050 Uiso 0.50 1 calc PR A -1
C435 C 0.41509(16) 0.0433(4) 0.4862(3) 0.0423(17) Uani 0.50 1 d PDU A -1
C436 C 0.42615(16) 0.0118(4) 0.5282(2) 0.0361(17) Uani 0.50 1 d PDU A -1
H436 H 0.4334 0.0401 0.5540 0.043 Uiso 0.50 1 calc PR A -1
C437 C 0.3946(2) -0.1142(6) 0.4113(3) 0.053(3) Uani 0.50 1 d PDU A -1
F13 F 0.3837(2) -0.0779(4) 0.37413(19) 0.107(3) Uani 0.50 1 d PDU A -1
F14 F 0.41423(15) -0.1539(4) 0.4064(3) 0.0709(18) Uani 0.50 1 d PDU A -1
F15 F 0.3751(2) -0.1573(6) 0.4129(5) 0.076(3) Uani 0.50 1 d PDU A -1
C438 C 0.41441(18) 0.1190(4) 0.4822(3) 0.057(2) Uani 0.50 1 d PDU A -1
F16 F 0.39471(18) 0.1452(3) 0.4498(3) 0.115(3) Uani 0.50 1 d PDU A -1
F17 F 0.43713(17) 0.1456(4) 0.4801(4) 0.124(3) Uani 0.50 1 d PDU A -1
F18 F 0.4111(2) 0.1506(3) 0.5154(3) 0.104(3) Uani 0.50 1 d PDU A -1
C441 C 0.4108(2) -0.1123(9) 0.5971(5) 0.040(3) Uani 0.50 1 d PDU A -1
C442 C 0.3848(2) -0.1299(7) 0.5659(5) 0.044(3) Uani 0.50 1 d PDU A -1
H442 H 0.3824 -0.1339 0.5353 0.053 Uiso 0.50 1 calc PR A -1
C443 C 0.3627(2) -0.1415(8) 0.5790(4) 0.059(4) Uani 0.50 1 d PDU A -1
C444 C 0.3647(3) -0.1390(9) 0.6231(4) 0.066(4) Uani 0.50 1 d PDU A -1
H444 H 0.3493 -0.1495 0.6314 0.079 Uiso 0.50 1 calc PR A -1
C445 C 0.3902(3) -0.1204(7) 0.6540(3) 0.060(3) Uani 0.50 1 d PDU A -1
C446 C 0.4129(3) -0.1087(14) 0.6419(5) 0.051(5) Uani 0.50 1 d PDU A -1
H446 H 0.4304 -0.0980 0.6644 0.061 Uiso 0.50 1 calc PR A -1
C447 C 0.3348(2) -0.1603(6) 0.5442(4) 0.061(3) Uani 0.50 1 d PDU A -1
F19 F 0.31593(17) -0.1165(6) 0.5428(4) 0.125(4) Uani 0.50 1 d PDU A -1
F20 F 0.3363(2) -0.1605(8) 0.5042(3) 0.094(4) Uani 0.50 1 d PDU A -1
F21 F 0.3274(4) -0.2225(6) 0.5513(5) 0.128(6) Uani 0.50 1 d PDU A -1
C448 C 0.3925(2) -0.1145(6) 0.7015(4) 0.077(3) Uani 0.50 1 d PDU A -1
F22 F 0.38523(18) -0.1724(5) 0.7173(2) 0.102(2) Uani 0.50 1 d PDU A -1
F23 F 0.41804(18) -0.1008(6) 0.7297(2) 0.111(3) Uani 0.50 1 d PDU A -1
F24 F 0.3762(2) -0.0651(5) 0.7074(3) 0.092(2) Uani 0.50 1 d PDU A -1
B1D B 0.44674(17) -0.1306(4) 0.5972(3) 0.0374(18) Uani 0.50 1 d PDU B -2
C11D C 0.4630(2) -0.0554(5) 0.6061(4) 0.039(3) Uani 0.50 1 d PDU B -2
C12D C 0.4520(2) 0.0070(5) 0.6118(4) 0.075(4) Uani 0.50 1 d PDU B -2
H12G H 0.4334 0.0081 0.6111 0.090 Uiso 0.50 1 calc PR B -2
C13D C 0.4670(2) 0.0684(5) 0.6186(5) 0.098(4) Uani 0.50 1 d PDU B -2
C14D C 0.4940(2) 0.0700(5) 0.6197(5) 0.083(4) Uani 0.50 1 d PDU B -2
H14P H 0.5042 0.1121 0.6245 0.100 Uiso 0.50 1 calc PR B -2
C15D C 0.50558(18) 0.0088(4) 0.6137(4) 0.065(3) Uani 0.50 1 d PDU B -2
C16D C 0.4905(2) -0.0522(5) 0.6080(5) 0.064(3) Uani 0.50 1 d PDU B -2
H16D H 0.4994 -0.0942 0.6053 0.077 Uiso 0.50 1 calc PR B -2
C17D C 0.4533(3) 0.1343(6) 0.6258(6) 0.162(6) Uani 0.50 1 d PDU B -2
F1D F 0.4289(3) 0.1455(7) 0.5925(6) 0.225(6) Uani 0.50 1 d PDU B -2
F2D F 0.4471(4) 0.1308(8) 0.6628(6) 0.200(6) Uani 0.50 1 d PDU B -2
F3D F 0.4700(3) 0.1881(5) 0.6333(8) 0.271(9) Uani 0.50 1 d PDU B -2
C18D C 0.5350(2) 0.0085(5) 0.6165(5) 0.132(5) Uani 0.50 1 d PDU B -2
F4D F 0.5526(2) -0.0051(7) 0.6588(5) 0.207(6) Uani 0.50 1 d PDU B -2
F5D F 0.5427(2) 0.0696(4) 0.6087(7) 0.258(9) Uani 0.50 1 d PDU B -2
F6D F 0.53998(18) -0.0374(4) 0.5897(4) 0.124(3) Uani 0.50 1 d PDU B -2
C21D C 0.44525(16) -0.1568(4) 0.5480(2) 0.0377(17) Uani 0.50 1 d PDU B -2
C22D C 0.4659(2) -0.1981(5) 0.5429(4) 0.044(3) Uani 0.50 1 d PDU B -2
H22G H 0.4804 -0.2149 0.5689 0.053 Uiso 0.50 1 calc PR B -2
C23D C 0.46635(16) -0.2159(4) 0.5013(3) 0.0466(19) Uani 0.50 1 d PDU B -2
C24D C 0.44576(16) -0.1918(5) 0.4625(3) 0.047(2) Uani 0.50 1 d PDU B -2
H24P H 0.4460 -0.2037 0.4340 0.057 Uiso 0.50 1 calc PR B -2
C25D C 0.42501(16) -0.1501(5) 0.4663(2) 0.0461(19) Uani 0.50 1 d PDU B -2
C26D C 0.42513(18) -0.1318(5) 0.5079(3) 0.0415(19) Uani 0.50 1 d PDU B -2
H26D H 0.4111 -0.1011 0.5096 0.050 Uiso 0.50 1 calc PR B -2
C27D C 0.4897(2) -0.2616(6) 0.4997(4) 0.056(3) Uani 0.50 1 d PDU B -2
F7D F 0.5140(3) -0.2289(10) 0.5174(5) 0.074(4) Uani 0.50 1 d PDU B -2
F8D F 0.49309(19) -0.3198(5) 0.5241(3) 0.068(2) Uani 0.50 1 d PDU B -2
F9D F 0.48628(15) -0.2819(4) 0.4593(2) 0.088(2) Uani 0.50 1 d PDU B -2
C28D C 0.4022(2) -0.1259(6) 0.4243(3) 0.059(3) Uani 0.50 1 d PDU B -2
F10D F 0.3820(3) -0.1716(7) 0.4094(5) 0.132(6) Uani 0.50 1 d PDU B -2
F11D F 0.39026(19) -0.0685(5) 0.4297(3) 0.105(3) Uani 0.50 1 d PDU B -2
F12D F 0.41107(18) -0.1103(7) 0.3919(2) 0.107(3) Uani 0.50 1 d PDU B -2
C31D C 0.46422(15) -0.1853(4) 0.6374(2) 0.0364(16) Uani 0.50 1 d PDU B -2
C32D C 0.45894(18) -0.2564(4) 0.6319(3) 0.051(2) Uani 0.50 1 d PDU B -2
H32G H 0.4470 -0.2736 0.6038 0.061 Uiso 0.50 1 calc PR B -2
C33D C 0.4709(2) -0.3027(4) 0.6673(3) 0.063(3) Uani 0.50 1 d PDU B -2
C34D C 0.4887(2) -0.2795(5) 0.7092(3) 0.056(2) Uani 0.50 1 d PDU B -2
H34P H 0.4966 -0.3109 0.7332 0.068 Uiso 0.50 1 calc PR B -2
C35D C 0.4944(3) -0.2096(6) 0.7144(4) 0.047(3) Uani 0.50 1 d PDU B -2
C36D C 0.48236(16) -0.1637(4) 0.6794(3) 0.0407(18) Uani 0.50 1 d PDU B -2
H36D H 0.4866 -0.1158 0.6841 0.049 Uiso 0.50 1 calc PR B -2
C37D C 0.4657(3) -0.3784(5) 0.6575(4) 0.116(5) Uani 0.50 1 d PDU B -2
F13D F 0.4728(4) -0.4150(5) 0.6922(4) 0.276(10) Uani 0.50 1 d PDU B -2
F14D F 0.4821(4) -0.4069(7) 0.6385(8) 0.226(7) Uani 0.50 1 d PDU B -2
F15D F 0.4415(3) -0.3931(6) 0.6278(5) 0.152(6) Uani 0.50 1 d PDU B -2
C38D C 0.51269(17) -0.1842(4) 0.7594(3) 0.051(2) Uani 0.50 1 d PDU B -2
F16D F 0.51860(16) -0.1174(3) 0.7604(2) 0.088(2) Uani 0.50 1 d PDU B -2
F17D F 0.53714(12) -0.2176(4) 0.7742(2) 0.0774(19) Uani 0.50 1 d PDU B -2
F18D F 0.5019(2) -0.1956(6) 0.7905(3) 0.073(3) Uani 0.50 1 d PDU B -2
C41D C 0.4160(2) -0.1244(8) 0.6022(5) 0.039(3) Uani 0.50 1 d PDU B -2
C42D C 0.3910(2) -0.1516(7) 0.5726(5) 0.049(4) Uani 0.50 1 d PDU B -2
H42D H 0.3911 -0.1738 0.5464 0.059 Uiso 0.50 1 calc PR B -2
C43D C 0.3659(2) -0.1481(9) 0.5792(4) 0.062(4) Uani 0.50 1 d PDU B -2
C44D C 0.3651(3) -0.1125(8) 0.6169(4) 0.058(4) Uani 0.50 1 d PDU B -2
H44D H 0.3478 -0.1057 0.6207 0.069 Uiso 0.50 1 calc PR B -2
C45D C 0.3896(2) -0.0876(6) 0.6485(3) 0.049(3) Uani 0.50 1 d PDU B -2
C46D C 0.4144(3) -0.0941(13) 0.6409(6) 0.044(4) Uani 0.50 1 d PDU B -2
H46D H 0.4310 -0.0773 0.6630 0.052 Uiso 0.50 1 calc PR B -2
C47D C 0.3401(3) -0.1809(7) 0.5457(4) 0.081(4) Uani 0.50 1 d PDU B -2
F19D F 0.3251(3) -0.1360(8) 0.5148(5) 0.145(6) Uani 0.50 1 d PDU B -2
F20D F 0.34432(19) -0.2334(7) 0.5211(4) 0.129(4) Uani 0.50 1 d PDU B -2
F21D F 0.3224(3) -0.2049(10) 0.5622(5) 0.127(6) Uani 0.50 1 d PDU B -2
C48D C 0.38987(19) -0.0545(6) 0.6907(3) 0.065(2) Uani 0.50 1 d PDU B -2
F22D F 0.4074(2) -0.0025(4) 0.7042(3) 0.108(3) Uani 0.50 1 d PDU B -2
F23D F 0.3975(2) -0.0994(5) 0.7247(2) 0.085(2) Uani 0.50 1 d PDU B -2
F24D F 0.36520(17) -0.0323(7) 0.6880(3) 0.132(5) Uani 0.50 1 d PDU B -2
C1YY C 0.4474(6) -0.0831(15) 0.9742(10) 0.096(9) Uani 0.25 1 d PDU C -2
H1Y1 H 0.4274 -0.0734 0.9606 0.144 Uiso 0.25 1 calc PR C -2
H1Y2 H 0.4514 -0.1050 1.0034 0.144 Uiso 0.25 1 calc PR C -2
H1Y3 H 0.4529 -0.1143 0.9549 0.144 Uiso 0.25 1 calc PR C -2
C2YY C 0.4637(5) -0.0149(13) 0.9803(12) 0.116(10) Uani 0.25 1 d PDU C -2
H2Y1 H 0.4548 0.0135 0.9532 0.139 Uiso 0.25 1 calc PR C -2
H2Y2 H 0.4616 0.0104 1.0056 0.139 Uiso 0.25 1 calc PR C -2
C3YY C 0.4939(5) -0.0187(17) 0.9885(13) 0.154(14) Uani 0.25 1 d PDU C -2
H3Y1 H 0.4971 -0.0550 0.9692 0.185 Uiso 0.25 1 calc PR C -2
H3Y2 H 0.5042 -0.0320 1.0200 0.185 Uiso 0.25 1 calc PR C -2
C4YY C 0.5051(6) 0.0505(17) 0.9790(13) 0.182(14) Uani 0.25 1 d PDU C -2
H4Y1 H 0.5070 0.0498 0.9496 0.219 Uiso 0.25 1 calc PR C -2
H4Y2 H 0.4925 0.0890 0.9796 0.219 Uiso 0.25 1 calc PR C -2
C5YY C 0.5333(7) 0.058(2) 1.0164(13) 0.170(15) Uani 0.25 1 d PDU C -2
H5Y1 H 0.5375 0.0132 1.0325 0.204 Uiso 0.25 1 calc PR C -2
H5Y2 H 0.5312 0.0926 1.0377 0.204 Uiso 0.25 1 calc PR C -2
C6YY C 0.5589(6) 0.079(3) 1.0059(13) 0.140(16) Uani 0.25 1 d PDU C -2
H6Y1 H 0.5758 0.0612 1.0294 0.210 Uiso 0.25 1 calc PR C -2
H6Y2 H 0.5599 0.1294 1.0046 0.210 Uiso 0.25 1 calc PR C -2
H6Y3 H 0.5574 0.0590 0.9771 0.210 Uiso 0.25 1 calc PR C -2
C1XX C 0.4450(4) 0.4598(11) 0.8840(5) 0.152(9) Uani 0.50 1 d PDU D -1
H1X1 H 0.4427 0.4611 0.8524 0.229 Uiso 0.50 1 calc PR D -1
H1X2 H 0.4309 0.4894 0.8887 0.229 Uiso 0.50 1 calc PR D -1
H1X3 H 0.4427 0.4121 0.8925 0.229 Uiso 0.50 1 calc PR D -1
C2XX C 0.4740(4) 0.4859(13) 0.9125(5) 0.146(7) Uani 0.50 1 d PDU D -1
H2X1 H 0.4765 0.5338 0.9036 0.175 Uiso 0.50 1 calc PR D -1
H2X2 H 0.4883 0.4562 0.9078 0.175 Uiso 0.50 1 calc PR D -1
C3XX C 0.4774(3) 0.4846(9) 0.9619(4) 0.100(5) Uani 0.50 1 d PDU D -1
H3X1 H 0.4652 0.5203 0.9671 0.120 Uiso 0.50 1 calc PR D -1
H3X2 H 0.4714 0.4389 0.9689 0.120 Uiso 0.50 1 calc PR D -1
C4XX C 0.5069(3) 0.4977(10) 0.9927(4) 0.113(5) Uani 0.50 1 d PDU D -1
H4X1 H 0.5134 0.5417 0.9841 0.135 Uiso 0.50 1 calc PR D -1
H4X2 H 0.5189 0.4600 0.9891 0.135 Uiso 0.50 1 calc PR D -1
C5XX C 0.5101(2) 0.5018(10) 1.0412(5) 0.105(5) Uani 0.50 1 d PDU D -1
H5X1 H 0.5077 0.4549 1.0518 0.126 Uiso 0.50 1 calc PR D -1
H5X2 H 0.4951 0.5316 1.0438 0.126 Uiso 0.50 1 calc PR D -1
C6XX C 0.5384(3) 0.5309(12) 1.0714(7) 0.170(10) Uani 0.50 1 d PDU D -1
H6X1 H 0.5533 0.4973 1.0735 0.204 Uiso 0.50 1 calc PR D -1
H6X2 H 0.5423 0.5745 1.0585 0.204 Uiso 0.50 1 calc PR D -1
C7XX C 0.5377(6) 0.545(3) 1.1175(8) 0.29(2) Uani 0.50 1 d PDU D -1
H7X1 H 0.5557 0.5634 1.1370 0.437 Uiso 0.50 1 calc PR D -1
H7X2 H 0.5340 0.5013 1.1302 0.437 Uiso 0.50 1 calc PR D -1
H7X3 H 0.5230 0.5782 1.1152 0.437 Uiso 0.50 1 calc PR D -1

loop_
_atom_site_aniso_label
_atom_site_aniso_U_11
_atom_site_aniso_U_22
_atom_site_aniso_U_33
_atom_site_aniso_U_23
_atom_site_aniso_U_13
_atom_site_aniso_U_12
Mo1 0.0442(3) 0.0390(2) 0.0956(4) -0.0019(2) 0.0449(2) -0.00011(17)
N1 0.0300(18) 0.046(2) 0.070(3) 0.0127(19) 0.0216(18) 0.0056(16)
N2 0.063(3) 0.048(2) 0.089(3) 0.010(2) 0.057(3) 0.0061(19)
N3 0.044(2) 0.046(2) 0.064(2) -0.0078(18) 0.0306(19) -0.0066(17)
N4 0.044(2) 0.041(2) 0.073(3) -0.0006(19) 0.038(2) 0.0021(16)
C3 0.035(2) 0.041(2) 0.066(3) -0.008(2) 0.018(2) -0.0016(19)
C4 0.034(2) 0.053(3) 0.067(3) -0.003(2) 0.022(2) 0.002(2)
C5 0.064(3) 0.072(4) 0.101(4) 0.039(3) 0.059(3) 0.023(3)
C6 0.051(3) 0.055(3) 0.094(4) 0.023(3) 0.048(3) 0.016(2)
C7 0.053(3) 0.050(3) 0.073(3) -0.001(2) 0.042(3) -0.005(2)
C8 0.047(3) 0.039(2) 0.081(3) 0.004(2) 0.040(3) -0.001(2)
C1 0.053(4) 0.101(6) 0.119(6) 0.048(5) 0.023(4) 0.005(4)
C2 0.053(3) 0.065(4) 0.110(5) -0.015(4) 0.049(3) -0.011(3)
C115 0.029(2) 0.036(2) 0.051(3) 0.0067(19) 0.0152(19) 0.0030(17)
C116 0.036(2) 0.034(2) 0.045(2) 0.0099(18) 0.0147(19) 0.0004(17)
C117 0.034(2) 0.030(2) 0.038(2) 0.0044(17) 0.0148(18) 0.0001(16)
C118 0.037(2) 0.032(2) 0.043(2) 0.0033(18) 0.0150(19) 0.0047(17)
C119 0.040(2) 0.036(2) 0.042(2) 0.0036(18) 0.0179(19) -0.0007(18)
C120 0.036(2) 0.045(2) 0.044(2) 0.0047(19) 0.0191(19) -0.0010(18)
C121 0.035(2) 0.034(2) 0.036(2) 0.0093(17) 0.0133(17) 0.0060(17)
C122 0.036(2) 0.034(2) 0.039(2) 0.0047(17) 0.0144(18) 0.0032(17)
C123 0.039(2) 0.032(2) 0.043(2) 0.0016(18) 0.0171(19) 0.0041(17)
C124 0.037(2) 0.035(2) 0.046(2) 0.0089(18) 0.0216(19) 0.0070(17)
C125 0.033(2) 0.031(2) 0.049(2) 0.0051(18) 0.0149(19) 0.0008(16)
C126 0.036(2) 0.031(2) 0.043(2) 0.0076(17) 0.0164(18) 0.0043(17)
C127 0.039(2) 0.042(2) 0.047(3) -0.0017(19) 0.016(2) -0.0027(19)
C128 0.055(3) 0.061(3) 0.057(3) -0.011(2) 0.017(2) -0.010(2)
C129 0.052(3) 0.041(3) 0.084(4) 0.004(3) 0.018(3) -0.010(2)
C130 0.047(3) 0.044(2) 0.056(3) -0.001(2) 0.029(2) 0.004(2)
C131 0.040(3) 0.086(4) 0.060(3) 0.022(3) 0.028(2) 0.011(2)
C132 0.049(3) 0.115(5) 0.049(3) 0.016(3) 0.027(2) 0.005(3)
C133 0.041(2) 0.045(2) 0.052(3) -0.007(2) 0.024(2) -0.0045(19)
C134 0.073(4) 0.124(6) 0.065(4) -0.048(4) 0.003(3) 0.011(4)
C135 0.109(5) 0.040(3) 0.106(5) -0.010(3) 0.073(4) 0.000(3)
C136 0.038(2) 0.044(2) 0.045(2) 0.008(2) 0.020(2) 0.0059(19)
C137 0.033(2) 0.057(3) 0.048(3) 0.010(2) 0.015(2) 0.000(2)
C138 0.042(3) 0.062(3) 0.044(3) 0.003(2) 0.013(2) -0.003(2)
C139 0.049(3) 0.059(3) 0.049(3) 0.008(2) 0.022(2) 0.006(2)
C140 0.077(4) 0.042(3) 0.051(3) 0.006(2) 0.030(3) 0.002(2)
C141 0.074(3) 0.043(3) 0.046(3) 0.007(2) 0.030(2) 0.006(2)
C142 0.047(3) 0.057(3) 0.050(3) 0.004(2) 0.010(2) -0.010(2)
C143 0.194(10) 0.056(4) 0.212(10) 0.005(5) 0.151(9) 0.006(5)
C144 0.070(5) 0.074(5) 0.255(12) -0.034(6) 0.070(6) -0.029(4)
C145 0.065(3) 0.068(3) 0.047(3) 0.013(2) 0.022(2) 0.005(3)
C146 0.110(5) 0.072(4) 0.061(4) 0.024(3) 0.034(4) 0.033(4)
C147 0.082(4) 0.070(4) 0.053(3) 0.010(3) 0.033(3) 0.004(3)
C148 0.138(6) 0.044(3) 0.043(3) 0.001(2) 0.037(3) -0.011(3)
C149 0.242(12) 0.064(4) 0.099(6) -0.011(4) 0.094(7) 0.005(6)
C150 0.141(7) 0.114(6) 0.067(4) -0.015(4) 0.026(4) -0.058(6)
C215 0.055(3) 0.046(3) 0.087(4) 0.016(3) 0.051(3) 0.011(2)
C216 0.055(3) 0.037(2) 0.082(4) 0.005(2) 0.043(3) 0.002(2)
C217 0.040(2) 0.042(2) 0.069(3) 0.009(2) 0.033(2) 0.0068(19)
C218 0.041(2) 0.042(2) 0.064(3) 0.013(2) 0.032(2) 0.0077(19)
C219 0.044(2) 0.039(2) 0.068(3) 0.013(2) 0.032(2) 0.0095(19)
C220 0.057(3) 0.039(2) 0.078(3) 0.006(2) 0.045(3) 0.008(2)
C221 0.041(2) 0.036(2) 0.063(3) 0.015(2) 0.030(2) 0.0041(18)
C222 0.044(2) 0.047(3) 0.050(3) 0.015(2) 0.028(2) 0.006(2)
C223 0.042(3) 0.058(3) 0.054(3) 0.018(2) 0.025(2) 0.012(2)
C224 0.045(3) 0.051(3) 0.054(3) 0.016(2) 0.022(2) 0.001(2)
C225 0.036(2) 0.054(3) 0.061(3) 0.013(2) 0.017(2) -0.001(2)
C226 0.045(3) 0.041(2) 0.076(3) 0.015(2) 0.033(3) 0.001(2)
C227 0.045(3) 0.068(3) 0.044(3) 0.013(2) 0.023(2) 0.017(2)
C228 0.050(3) 0.142(7) 0.071(4) 0.040(4) 0.010(3) -0.009(4)
C229 0.088(5) 0.086(5) 0.073(4) 0.027(3) 0.013(4) 0.026(4)
C230 0.051(3) 0.082(4) 0.053(3) 0.007(3) 0.022(2) 0.001(3)
C231 0.104(5) 0.101(5) 0.073(4) -0.007(4) 0.033(4) 0.035(4)
C232 0.073(4) 0.149(7) 0.057(4) 0.018(4) 0.028(3) -0.016(4)
C233 0.040(3) 0.060(3) 0.091(4) 0.011(3) 0.028(3) 0.011(2)
C234 0.085(6) 0.112(7) 0.387(19) -0.002(9) 0.149(10) -0.001(5)
C235 0.139(7) 0.106(6) 0.184(9) 0.069(6) 0.111(7) 0.083(6)
C236 0.054(3) 0.038(2) 0.063(3) 0.008(2) 0.038(2) 0.010(2)
C237 0.051(3) 0.046(3) 0.066(3) 0.012(2) 0.036(2) 0.015(2)
C238 0.061(3) 0.039(2) 0.069(3) 0.017(2) 0.038(3) 0.018(2)
C239 0.059(3) 0.036(2) 0.064(3) 0.008(2) 0.037(3) 0.009(2)
C240 0.052(3) 0.037(2) 0.067(3) 0.005(2) 0.031(2) 0.009(2)
C241 0.052(3) 0.034(2) 0.063(3) 0.007(2) 0.033(2) 0.009(2)
C242 0.057(3) 0.048(3) 0.110(5) 0.015(3) 0.034(3) 0.015(2)
C243 0.059(5) 0.295(17) 0.234(13) -0.081(12) 0.027(7) 0.074(8)
C244 0.079(6) 0.43(2) 0.075(6) 0.020(9) 0.006(5) -0.060(9)
C245 0.062(3) 0.034(2) 0.082(4) 0.014(2) 0.039(3) 0.010(2)
C246 0.074(4) 0.047(3) 0.104(5) 0.018(3) 0.054(4) 0.004(3)
C247 0.073(4) 0.036(3) 0.095(4) -0.001(3) 0.041(3) 0.002(2)
C248 0.053(3) 0.034(2) 0.076(3) 0.010(2) 0.024(3) 0.007(2)
C249 0.066(4) 0.044(3) 0.147(6) 0.021(3) 0.055(4) 0.024(3)
C250 0.097(5) 0.044(3) 0.081(4) 0.016(3) 0.015(4) 0.014(3)
C315 0.043(2) 0.042(2) 0.057(3) -0.005(2) 0.032(2) -0.0054(19)
C316 0.040(2) 0.045(2) 0.048(3) -0.004(2) 0.023(2) -0.0052(19)
C317 0.043(2) 0.048(3) 0.047(3) 0.000(2) 0.025(2) -0.004(2)
C318 0.045(3) 0.044(2) 0.050(3) -0.007(2) 0.023(2) -0.006(2)
C319 0.038(2) 0.052(3) 0.049(3) -0.002(2) 0.021(2) 0.001(2)
C320 0.040(2) 0.049(3) 0.058(3) 0.006(2) 0.027(2) 0.003(2)
C321 0.048(3) 0.046(3) 0.041(2) -0.005(2) 0.015(2) 0.001(2)
C322 0.070(3) 0.045(3) 0.043(3) -0.006(2) 0.022(2) -0.003(2)
C323 0.079(4) 0.050(3) 0.046(3) 0.001(2) 0.004(3) -0.005(3)
C324 0.071(4) 0.052(3) 0.084(4) -0.001(3) -0.005(3) 0.002(3)
C325 0.046(3) 0.070(4) 0.107(5) -0.014(4) 0.004(3) 0.012(3)
C326 0.043(3) 0.056(3) 0.068(3) -0.012(3) 0.010(2) -0.003(2)
C327 0.102(5) 0.046(3) 0.085(4) 0.002(3) 0.070(4) 0.002(3)
C328 0.260(12) 0.072(5) 0.139(7) 0.013(5) 0.161(8) 0.012(6)
C329 0.068(4) 0.063(4) 0.161(7) -0.002(4) 0.066(5) -0.005(3)
C330 0.090(6) 0.069(5) 0.182(9) 0.020(5) -0.011(6) 0.021(4)
C331 0.169(11) 0.130(9) 0.306(19) 0.111(11) -0.131(12) -0.009(8)
C332 0.163(10) 0.062(5) 0.35(2) 0.026(8) 0.099(12) 0.054(6)
C333 0.044(3) 0.067(3) 0.098(4) -0.020(3) 0.035(3) -0.007(2)
C334 0.075(5) 0.158(9) 0.157(9) -0.007(7) 0.011(5) -0.047(6)
C335 0.201(11) 0.148(9) 0.166(9) -0.072(8) 0.122(9) -0.093(8)
C336 0.044(3) 0.048(3) 0.053(3) 0.000(2) 0.022(2) 0.000(2)
C337 0.056(3) 0.073(4) 0.058(3) 0.005(3) 0.028(3) 0.002(3)
C338 0.066(4) 0.082(4) 0.049(3) 0.007(3) 0.025(3) -0.006(3)
C339 0.058(3) 0.055(3) 0.055(3) 0.010(2) 0.013(2) -0.011(2)
C340 0.041(3) 0.044(3) 0.063(3) 0.004(2) 0.013(2) -0.007(2)
C341 0.041(2) 0.040(2) 0.052(3) -0.004(2) 0.017(2) -0.0028(19)
C342 0.057(3) 0.150(7) 0.061(4) 0.020(4) 0.035(3) 0.019(4)
C343 0.086(6) 0.324(17) 0.103(6) -0.097(9) 0.020(5) 0.065(8)
C344 0.086(6) 0.322(19) 0.272(15) 0.175(14) 0.104(9) 0.033(9)
C345 0.062(3) 0.085(4) 0.057(3) 0.019(3) 0.005(3) -0.025(3)
C346 0.166(8) 0.068(4) 0.068(4) 0.007(4) -0.016(5) -0.014(5)
C347 0.056(3) 0.078(4) 0.069(4) 0.021(3) 0.024(3) 0.002(3)
C348 0.038(2) 0.051(3) 0.054(3) -0.011(2) 0.019(2) -0.004(2)
C349 0.093(5) 0.066(4) 0.096(5) -0.005(3) 0.055(4) 0.014(3)
C350 0.098(4) 0.061(3) 0.055(3) -0.004(3) 0.040(3) -0.013(3)
B1 0.034(4) 0.041(5) 0.035(4) 0.008(4) 0.011(4) 0.006(4)
C411 0.035(4) 0.047(5) 0.030(5) 0.005(4) 0.014(4) 0.005(4)
C412 0.037(4) 0.030(5) 0.096(8) -0.001(5) 0.005(5) 0.003(4)
C413 0.043(4) 0.034(5) 0.115(9) -0.003(5) -0.010(5) 0.006(4)
C414 0.061(5) 0.043(5) 0.068(7) -0.003(4) -0.012(5) -0.004(4)
C415 0.064(5) 0.059(5) 0.061(6) -0.015(4) 0.025(5) 0.002(4)
C416 0.049(5) 0.067(6) 0.052(6) -0.017(5) 0.021(5) 0.005(4)
C417 0.064(6) 0.051(6) 0.129(9) -0.027(6) -0.004(7) 0.000(6)
F1 0.073(4) 0.080(4) 0.086(5) -0.008(3) -0.005(4) 0.041(4)
F2 0.056(4) 0.085(5) 0.247(11) -0.080(7) -0.026(6) -0.005(4)
F3 0.064(5) 0.090(6) 0.175(8) 0.009(5) 0.051(6) 0.007(4)
C418 0.101(9) 0.084(9) 0.096(9) -0.051(6) 0.043(7) -0.006(6)
F4 0.123(7) 0.183(11) 0.220(11) -0.152(9) 0.050(7) -0.031(7)
F5 0.114(6) 0.178(9) 0.116(7) -0.068(6) 0.070(6) -0.003(6)
F6 0.170(11) 0.051(6) 0.220(10) 0.000(6) 0.110(8) 0.043(7)
C421 0.027(4) 0.043(4) 0.030(4) 0.004(3) 0.007(3) -0.004(3)
C422 0.022(5) 0.045(5) 0.045(6) 0.004(5) 0.010(4) 0.001(4)
C423 0.025(4) 0.045(4) 0.044(4) -0.009(3) 0.002(3) 0.004(3)
C424 0.033(4) 0.037(4) 0.049(5) -0.008(3) -0.004(3) 0.002(3)
C425 0.040(5) 0.034(4) 0.045(5) 0.001(4) 0.000(3) -0.006(3)
C426 0.038(5) 0.040(4) 0.031(4) 0.003(4) 0.002(4) -0.002(4)
C427 0.038(6) 0.054(7) 0.064(7) -0.016(6) 0.014(5) 0.003(4)
F7 0.070(5) 0.186(9) 0.042(4) -0.009(4) 0.020(3) 0.041(5)
F8 0.174(10) 0.058(5) 0.210(12) -0.039(5) 0.158(9) -0.016(5)
F9 0.040(5) 0.102(7) 0.067(7) -0.012(6) 0.016(4) -0.019(5)
C428 0.090(7) 0.032(5) 0.060(6) 0.018(4) 0.005(5) 0.005(5)
F10 0.133(6) 0.084(5) 0.119(7) 0.049(5) 0.059(6) -0.009(5)
F11 0.112(5) 0.076(5) 0.062(4) 0.022(3) -0.016(4) 0.005(4)
F12 0.187(12) 0.038(4) 0.059(4) 0.005(3) -0.008(6) -0.022(7)
C431 0.022(3) 0.038(4) 0.035(3) 0.002(3) 0.014(3) 0.000(3)
C432 0.031(4) 0.034(4) 0.032(4) 0.010(3) 0.012(3) 0.004(3)
C433 0.032(4) 0.052(4) 0.029(4) 0.008(3) 0.011(3) -0.005(4)
C434 0.033(4) 0.053(4) 0.036(4) 0.018(3) 0.008(3) 0.002(4)
C435 0.027(4) 0.051(4) 0.046(4) 0.009(3) 0.010(4) 0.002(3)
C436 0.034(4) 0.040(4) 0.035(4) 0.000(3) 0.014(3) -0.001(3)
C437 0.050(7) 0.078(7) 0.030(5) -0.002(5) 0.014(5) 0.006(5)
F13 0.171(8) 0.083(5) 0.029(3) 0.006(3) -0.010(4) 0.018(5)
F14 0.076(4) 0.083(5) 0.068(5) -0.017(4) 0.043(4) 0.002(4)
F15 0.049(5) 0.098(7) 0.085(7) -0.024(5) 0.027(5) -0.019(4)
C438 0.056(5) 0.063(5) 0.047(5) 0.021(4) 0.011(4) -0.017(5)
F16 0.120(6) 0.039(3) 0.137(6) 0.026(4) -0.011(5) 0.018(4)
F17 0.100(5) 0.046(4) 0.234(11) 0.023(5) 0.072(6) -0.012(4)
F18 0.189(9) 0.028(3) 0.119(5) 0.011(3) 0.083(6) 0.013(4)
C441 0.039(5) 0.046(7) 0.037(5) 0.012(5) 0.019(5) 0.005(5)
C442 0.040(5) 0.054(8) 0.037(5) 0.006(5) 0.012(4) -0.004(5)
C443 0.039(5) 0.088(9) 0.048(6) 0.018(7) 0.014(5) -0.005(6)
C444 0.042(5) 0.106(11) 0.054(5) 0.038(7) 0.024(4) 0.006(6)
C445 0.044(5) 0.099(10) 0.042(4) 0.020(6) 0.023(4) 0.009(7)
C446 0.036(6) 0.080(13) 0.037(6) 0.007(6) 0.013(5) 0.009(6)
C447 0.049(6) 0.073(7) 0.061(6) 0.016(6) 0.020(5) -0.005(5)
F19 0.033(4) 0.157(9) 0.152(10) -0.071(8) -0.006(5) 0.005(4)
F20 0.065(7) 0.156(10) 0.050(4) -0.003(5) 0.010(4) -0.047(6)
F21 0.179(14) 0.087(6) 0.096(9) 0.004(6) 0.024(8) -0.077(7)
C448 0.060(7) 0.124(9) 0.058(6) 0.015(8) 0.036(5) 0.012(7)
F22 0.127(6) 0.131(6) 0.069(4) 0.040(4) 0.063(5) 0.031(5)
F23 0.078(5) 0.219(11) 0.044(4) 0.000(5) 0.033(4) 0.004(5)
F24 0.099(7) 0.122(6) 0.076(6) 0.004(5) 0.058(6) 0.017(5)
B1D 0.034(5) 0.034(4) 0.042(5) -0.002(4) 0.012(4) -0.004(4)
C11D 0.036(4) 0.032(4) 0.052(7) 0.009(4) 0.019(5) 0.003(3)
C12D 0.050(6) 0.035(5) 0.154(12) 0.016(7) 0.054(8) 0.010(4)
C13D 0.083(7) 0.042(5) 0.198(12) -0.004(7) 0.086(8) 0.000(5)
C14D 0.069(6) 0.037(5) 0.156(12) -0.003(6) 0.056(8) -0.006(4)
C15D 0.047(5) 0.033(4) 0.117(9) 0.007(5) 0.031(5) -0.001(4)
C16D 0.042(5) 0.033(5) 0.120(10) -0.008(6) 0.034(7) -0.002(4)
C17D 0.153(10) 0.054(7) 0.353(17) -0.010(13) 0.179(11) 0.000(7)
F1D 0.210(10) 0.133(9) 0.397(17) 0.106(12) 0.186(11) 0.114(8)
F2D 0.225(16) 0.109(12) 0.346(15) -0.073(12) 0.199(13) 0.000(11)
F3D 0.253(12) 0.048(5) 0.64(3) -0.039(10) 0.316(16) -0.016(7)
C18D 0.049(6) 0.029(5) 0.305(14) -0.010(8) 0.051(8) -0.002(5)
F4D 0.062(6) 0.148(11) 0.325(12) -0.116(9) -0.032(9) -0.016(7)
F5D 0.128(8) 0.051(4) 0.67(3) 0.021(9) 0.235(13) -0.006(5)
F6D 0.104(6) 0.078(5) 0.239(10) 0.059(5) 0.120(7) 0.028(4)
C21D 0.036(4) 0.039(4) 0.038(4) 0.006(3) 0.013(3) -0.004(3)
C22D 0.040(6) 0.051(7) 0.042(5) 0.004(5) 0.016(5) 0.004(5)
C23D 0.037(4) 0.056(5) 0.048(5) 0.002(4) 0.018(4) 0.000(4)
C24D 0.040(4) 0.062(6) 0.042(4) 0.002(4) 0.018(4) -0.003(4)
C25D 0.037(4) 0.062(5) 0.040(4) 0.013(4) 0.016(3) -0.002(4)
C26D 0.036(5) 0.044(5) 0.048(4) 0.004(4) 0.020(4) -0.002(4)
C27D 0.042(6) 0.069(8) 0.058(8) 0.004(6) 0.019(7) 0.010(5)
F7D 0.042(5) 0.080(6) 0.098(11) -0.002(7) 0.025(6) 0.004(4)
F8D 0.080(5) 0.053(4) 0.074(5) -0.002(3) 0.032(4) 0.015(4)
F9D 0.075(4) 0.124(6) 0.067(4) -0.023(4) 0.026(4) 0.034(4)
C28D 0.042(6) 0.079(7) 0.050(6) 0.010(6) 0.011(5) -0.001(5)
F10D 0.102(9) 0.115(8) 0.101(11) 0.052(7) -0.055(6) -0.055(8)
F11D 0.104(7) 0.119(6) 0.074(5) 0.019(5) 0.010(4) 0.055(5)
F12D 0.082(5) 0.187(10) 0.056(4) 0.057(5) 0.028(4) 0.032(6)
C31D 0.037(4) 0.038(4) 0.037(4) -0.001(3) 0.017(3) -0.003(3)
C32D 0.062(6) 0.036(4) 0.040(5) 0.006(4) 0.001(5) -0.009(4)
C33D 0.087(7) 0.041(4) 0.044(5) 0.007(4) 0.002(5) -0.006(5)
C34D 0.062(6) 0.055(5) 0.041(5) 0.013(4) 0.007(4) -0.005(5)
C35D 0.041(6) 0.054(6) 0.040(5) -0.004(5) 0.009(5) 0.002(5)
C36D 0.028(4) 0.044(4) 0.046(4) 0.001(4) 0.008(3) 0.001(3)
C37D 0.155(11) 0.035(6) 0.088(9) 0.009(6) -0.038(8) 0.007(8)
F13D 0.46(2) 0.077(6) 0.128(8) 0.052(6) -0.084(9) -0.119(10)
F14D 0.203(13) 0.069(7) 0.380(19) -0.053(10) 0.076(14) 0.026(9)
F15D 0.139(9) 0.070(7) 0.171(11) 0.020(7) -0.034(8) -0.042(7)
C38D 0.046(4) 0.061(5) 0.041(5) 0.005(4) 0.011(4) 0.001(4)
F16D 0.099(5) 0.074(4) 0.062(4) -0.010(3) -0.006(4) -0.023(4)
F17D 0.044(3) 0.120(5) 0.053(3) -0.013(4) -0.001(3) 0.013(3)
F18D 0.071(6) 0.104(7) 0.045(4) -0.010(4) 0.022(4) -0.005(5)
C41D 0.036(5) 0.040(7) 0.038(6) 0.000(5) 0.011(4) -0.005(5)
C42D 0.040(5) 0.070(10) 0.038(6) 0.001(6) 0.017(5) -0.012(6)
C43D 0.043(5) 0.099(10) 0.045(6) 0.007(6) 0.017(5) -0.015(6)
C44D 0.031(5) 0.108(11) 0.039(5) 0.025(5) 0.018(4) 0.006(6)
C45D 0.038(5) 0.077(8) 0.035(4) 0.015(4) 0.015(4) 0.006(5)
C46D 0.034(6) 0.055(9) 0.045(6) 0.005(5) 0.017(5) 0.000(5)
C47D 0.040(6) 0.139(12) 0.063(8) 0.005(6) 0.016(5) -0.013(7)
F19D 0.091(12) 0.150(11) 0.126(13) 0.053(10) -0.041(8) -0.048(7)
F20D 0.093(6) 0.178(10) 0.110(7) -0.062(7) 0.028(5) -0.059(6)
F21D 0.088(7) 0.226(16) 0.073(6) -0.031(7) 0.038(5) -0.093(8)
C48D 0.045(5) 0.105(8) 0.053(5) 0.003(5) 0.029(5) 0.008(5)
F22D 0.146(7) 0.107(6) 0.106(6) -0.045(5) 0.087(6) -0.035(5)
F23D 0.082(6) 0.128(7) 0.049(4) 0.007(4) 0.029(5) 0.000(5)
F24D 0.071(5) 0.246(14) 0.078(6) -0.026(7) 0.026(5) 0.066(6)
C1YY 0.103(19) 0.105(19) 0.055(17) -0.032(16) 0.000(15) 0.025(14)
C2YY 0.094(13) 0.084(15) 0.15(2) -0.082(18) 0.016(16) 0.035(12)
C3YY 0.086(12) 0.16(2) 0.19(3) -0.12(2) 0.01(2) 0.019(14)
C4YY 0.083(13) 0.15(2) 0.31(3) -0.16(2) 0.075(19) 0.005(15)
C5YY 0.12(2) 0.15(3) 0.24(4) -0.08(3) 0.066(19) 0.001(19)
C6YY 0.081(16) 0.20(4) 0.12(3) -0.09(3) 0.006(19) 0.01(2)
C1XX 0.201(18) 0.157(18) 0.075(9) 0.020(10) 0.021(10) 0.120(15)
C2XX 0.161(14) 0.18(2) 0.141(9) 0.033(13) 0.113(9) 0.073(15)
C3XX 0.150(15) 0.051(8) 0.098(8) 0.012(8) 0.045(8) 0.006(11)
C4XX 0.099(12) 0.071(8) 0.183(11) 0.026(11) 0.070(9) 0.013(10)
C5XX 0.043(8) 0.078(11) 0.179(11) -0.062(11) 0.022(8) -0.006(7)
C6XX 0.099(13) 0.090(12) 0.246(18) -0.018(16) -0.025(14) -0.025(11)
C7XX 0.16(3) 0.42(5) 0.18(2) -0.03(3) -0.072(19) -0.02(3)

loop_
_atom_type_symbol
_atom_type_description
_atom_type_scat_dispersion_real
_atom_type_scat_dispersion_imag
_atom_type_scat_source
C C 0.0033 0.0016 'International Tables Vol C Tables 4.2.6.8 and 6.1.1.4'
H H 0.0000 0.0000 'International Tables Vol C Tables 4.2.6.8 and 6.1.1.4'
B B 0.0013 0.0007 'International Tables Vol C Tables 4.2.6.8 and 6.1.1.4'
N N 0.0061 0.0033 'International Tables Vol C Tables 4.2.6.8 and 6.1.1.4'
F F 0.0171 0.0103 'International Tables Vol C Tables 4.2.6.8 and 6.1.1.4'
Mo Mo -1.6832 0.6857 'International Tables Vol C Tables 4.2.6.8 and 6.1.1.4'

loop_
_geom_angle_atom_site_label_1
_geom_angle_atom_site_label_2
_geom_angle_atom_site_label_3
_geom_angle
N1 Mo1 N3 121.09(16)
N1 Mo1 N2 111.93(18)
N3 Mo1 N2 111.72(16)
N1 Mo1 C1 107.5(3)
N3 Mo1 C1 112.4(3)
N2 Mo1 C1 87.0(2)
N1 Mo1 C2 93.14(19)
N3 Mo1 C2 95.9(2)
N2 Mo1 C2 121.6(2)
C1 Mo1 C2 34.7(2)
N1 Mo1 N4 76.42(14)
N3 Mo1 N4 75.51(15)
N2 Mo1 N4 78.67(16)
C1 Mo1 N4 165.5(2)
C2 Mo1 N4 159.7(2)
C115 N1 C3 112.0(3)
C115 N1 Mo1 124.0(3)
C3 N1 Mo1 122.7(3)
C215 N2 C5 108.4(4)
C215 N2 Mo1 130.8(3)
C5 N2 Mo1 118.6(3)
C315 N3 C7 114.3(3)
C315 N3 Mo1 117.3(3)
C7 N3 Mo1 124.0(3)
C6 N4 C4 112.0(4)
C6 N4 C8 111.5(3)
C4 N4 C8 111.4(4)
C6 N4 Mo1 105.9(3)
C4 N4 Mo1 108.8(2)
C8 N4 Mo1 106.9(3)
N1 C3 C4 107.5(4)
N4 C4 C3 108.1(4)
N2 C5 C6 109.4(5)
N4 C6 C5 108.8(4)
N3 C7 C8 107.9(4)
C7 C8 N4 109.2(4)
C2 C1 Mo1 76.6(4)
C1 C2 Mo1 68.7(4)
C120 C115 C116 120.3(4)
C120 C115 N1 116.8(4)
C116 C115 N1 122.8(4)
C115 C116 C117 119.8(4)
C118 C117 C116 118.7(4)
C118 C117 C121 119.2(3)
C116 C117 C121 122.1(3)
C119 C118 C117 122.0(4)
C118 C119 C120 118.3(4)
C118 C119 C136 121.4(4)
C120 C119 C136 120.1(4)
C115 C120 C119 120.9(4)
C122 C121 C126 120.0(4)
C122 C121 C117 120.3(3)
C126 C121 C117 119.6(3)
C123 C122 C121 118.5(4)
C123 C122 C127 119.4(4)
C121 C122 C127 122.1(4)
C124 C123 C122 122.6(4)
C123 C124 C125 118.0(4)
C123 C124 C130 119.8(4)
C125 C124 C130 122.1(4)
C126 C125 C124 121.7(4)
C125 C126 C121 119.1(4)
C125 C126 C133 118.9(4)
C121 C126 C133 121.9(3)
C129 C127 C122 110.3(4)
C129 C127 C128 110.9(4)
C122 C127 C128 112.9(4)
C132 C130 C131 111.7(4)
C132 C130 C124 109.2(4)
C131 C130 C124 113.8(4)
C135 C133 C126 110.9(4)
C135 C133 C134 110.5(5)
C126 C133 C134 111.6(4)
C137 C136 C141 120.3(4)
C137 C136 C119 119.2(4)
C141 C136 C119 120.5(4)
C136 C137 C138 118.8(4)
C136 C137 C142 121.8(4)
C138 C137 C142 119.3(4)
C139 C138 C137 122.3(4)
C140 C139 C138 117.8(4)
C140 C139 C145 122.8(4)
C138 C139 C145 119.4(4)
C139 C140 C141 122.3(4)
C136 C141 C140 118.5(4)
C136 C141 C148 121.6(4)
C140 C141 C148 119.9(4)
C143 C142 C144 112.0(6)
C143 C142 C137 112.6(5)
C144 C142 C137 111.9(5)
C146 C145 C147 111.4(5)
C146 C145 C139 114.2(4)
C147 C145 C139 110.3(4)
C150 C148 C141 112.9(5)
C150 C148 C149 110.1(6)
C141 C148 C149 110.2(6)
C216 C215 C220 119.9(4)
C216 C215 N2 118.7(4)
C220 C215 N2 121.4(4)
C215 C216 C217 121.4(4)
C218 C217 C216 117.8(4)
C218 C217 C221 119.4(4)
C216 C217 C221 122.8(4)
C217 C218 C219 121.8(4)
C220 C219 C218 119.3(4)
C220 C219 C236 122.8(4)
C218 C219 C236 118.0(4)
C215 C220 C219 119.9(5)
C226 C221 C222 120.0(4)
C226 C221 C217 120.0(4)
C222 C221 C217 119.9(4)
C223 C222 C221 118.3(4)
C223 C222 C227 120.2(4)
C221 C222 C227 121.4(4)
C224 C223 C222 122.5(4)
C223 C224 C225 117.9(4)
C223 C224 C230 121.4(4)
C225 C224 C230 120.6(4)
C224 C225 C226 122.4(4)
C225 C226 C221 118.9(4)
C225 C226 C233 120.6(5)
C221 C226 C233 120.5(4)
C228 C227 C222 111.6(4)
C228 C227 C229 111.2(5)
C222 C227 C229 110.5(4)
C232 C230 C231 111.7(5)
C232 C230 C224 110.6(5)
C231 C230 C224 112.4(4)
C235 C233 C234 112.5(7)
C235 C233 C226 112.7(5)
C234 C233 C226 110.5(5)
C237 C236 C241 120.3(4)
C237 C236 C219 120.8(4)
C241 C236 C219 118.7(4)
C238 C237 C236 118.6(4)
C238 C237 C242 119.8(4)
C236 C237 C242 121.5(4)
C239 C238 C237 122.5(4)
C238 C239 C240 118.1(4)
C238 C239 C245 121.2(4)
C240 C239 C245 120.7(4)
C239 C240 C241 122.0(4)
C240 C241 C236 118.6(4)
C240 C241 C248 118.9(4)
C236 C241 C248 122.4(4)
C244 C242 C243 109.1(9)
C244 C242 C237 111.4(5)
C243 C242 C237 112.3(6)
C247 C245 C246 111.5(5)
C247 C245 C239 110.4(4)
C246 C245 C239 112.2(4)
C249 C248 C241 111.8(4)
C249 C248 C250 111.9(5)
C241 C248 C250 109.7(4)
C316 C315 C320 120.9(4)
C316 C315 N3 120.3(4)
C320 C315 N3 118.7(4)
C315 C316 C317 120.3(4)
C316 C317 C318 117.9(4)
C316 C317 C321 120.9(4)
C318 C317 C321 121.1(4)
C319 C318 C317 121.7(4)
C320 C319 C318 119.2(4)
C320 C319 C336 119.5(4)
C318 C319 C336 121.2(4)
C315 C320 C319 119.8(4)
C322 C321 C326 119.7(4)
C322 C321 C317 120.9(4)
C326 C321 C317 119.3(4)
C323 C322 C321 119.3(5)
C323 C322 C327 118.2(5)
C321 C322 C327 122.5(4)
C324 C323 C322 121.7(5)
C323 C324 C325 119.1(5)
C323 C324 C330 120.1(7)
C325 C324 C330 120.9(7)
C324 C325 C326 122.3(5)
C325 C326 C321 117.9(5)
C325 C326 C333 119.9(5)
C321 C326 C333 122.3(4)
C322 C327 C328 112.5(6)
C322 C327 C329 110.2(4)
C328 C327 C329 110.7(6)
C332 C330 C331 117.8(10)
C332 C330 C324 110.1(7)
C331 C330 C324 110.4(7)
C335 C333 C334 110.2(7)
C335 C333 C326 112.1(5)
C334 C333 C326 112.8(6)
C337 C336 C341 120.6(4)
C337 C336 C319 119.5(4)
C341 C336 C319 119.9(4)
C338 C337 C336 118.6(4)
C338 C337 C342 119.4(5)
C336 C337 C342 122.0(5)
C337 C338 C339 121.9(5)
C340 C339 C338 118.4(4)
C340 C339 C345 120.6(5)
C338 C339 C345 120.9(5)
C339 C340 C341 122.3(4)
C340 C341 C336 118.1(4)
C340 C341 C348 120.4(4)
C336 C341 C348 121.5(4)
C343 C342 C344 112.1(8)
C343 C342 C337 112.1(6)
C344 C342 C337 110.7(6)
C346 C345 C347 109.6(5)
C346 C345 C339 113.8(6)
C347 C345 C339 109.7(5)
C341 C348 C350 111.1(4)
C341 C348 C349 112.8(4)
C350 C348 C349 109.6(4)
C411 B1 C421 109.2(6)
C411 B1 C441 109.2(7)
C421 B1 C441 108.6(8)
C411 B1 C431 111.5(7)
C421 B1 C431 110.3(6)
C441 B1 C431 107.9(7)
C412 C411 C416 115.3(8)
C412 C411 B1 121.9(8)
C416 C411 B1 122.6(8)
C413 C412 C411 123.4(9)
C412 C413 C414 119.4(8)
C412 C413 C417 117.2(8)
C414 C413 C417 123.4(8)
C415 C414 C413 118.4(8)
C414 C415 C416 120.6(8)
C414 C415 C418 120.6(8)
C416 C415 C418 118.9(8)
C415 C416 C411 122.5(9)
F2 C417 F1 107.3(10)
F2 C417 F3 109.5(12)
F1 C417 F3 105.7(9)
F2 C417 C413 111.0(9)
F1 C417 C413 108.1(9)
F3 C417 C413 114.9(9)
F4 C418 F5 107.8(10)
F4 C418 F6 107.5(12)
F5 C418 F6 107.1(11)
F4 C418 C415 111.7(10)
F5 C418 C415 111.8(10)
F6 C418 C415 110.8(9)
C422 C421 C426 115.3(8)
C422 C421 B1 123.2(7)
C426 C421 B1 121.5(6)
C421 C422 C423 122.6(10)
C424 C423 C422 120.7(8)
C424 C423 C427 120.2(7)
C422 C423 C427 119.0(8)
C425 C424 C423 118.0(7)
C424 C425 C426 121.7(7)
C424 C425 C428 119.3(7)
C426 C425 C428 119.0(8)
C425 C426 C421 121.6(7)
F7 C427 F8 105.2(11)
F7 C427 F9 106.5(11)
F8 C427 F9 104.8(12)
F7 C427 C423 112.9(8)
F8 C427 C423 113.5(9)
F9 C427 C423 113.1(11)
F12 C428 F10 104.8(10)
F12 C428 F11 105.0(9)
F10 C428 F11 103.5(9)
F12 C428 C425 113.5(8)
F10 C428 C425 116.7(8)
F11 C428 C425 112.1(8)
C432 C431 C436 115.8(6)
C432 C431 B1 122.0(6)
C436 C431 B1 122.1(6)
C433 C432 C431 122.6(7)
C432 C433 C434 120.5(7)
C432 C433 C437 118.3(7)
C434 C433 C437 121.1(7)
C435 C434 C433 118.3(7)
C434 C435 C436 120.8(7)
C434 C435 C438 118.7(7)
C436 C435 C438 120.5(7)
C435 C436 C431 121.9(7)
F15 C437 F13 106.7(11)
F15 C437 F14 105.5(9)
F13 C437 F14 106.8(9)
F15 C437 C433 112.8(9)
F13 C437 C433 111.8(9)
F14 C437 C433 112.6(8)
F16 C438 F18 100.6(9)
F16 C438 F17 105.4(8)
F18 C438 F17 104.5(9)
F16 C438 C435 117.1(7)
F18 C438 C435 113.7(7)
F17 C438 C435 113.9(8)
C442 C441 C446 116.4(10)
C442 C441 B1 122.3(10)
C446 C441 B1 121.3(9)
C443 C442 C441 120.5(11)
C442 C443 C444 123.7(11)
C442 C443 C447 119.0(10)
C444 C443 C447 117.3(10)
C445 C444 C443 116.2(11)
C444 C445 C446 121.5(10)
C444 C445 C448 117.3(10)
C446 C445 C448 121.2(10)
C445 C446 C441 121.6(11)
F19 C447 F21 110.1(12)
F19 C447 F20 106.6(11)
F21 C447 F20 107.2(12)
F19 C447 C443 111.9(10)
F21 C447 C443 110.8(12)
F20 C447 C443 110.1(10)
F23 C448 F24 106.3(11)
F23 C448 F22 104.8(10)
F24 C448 F22 105.4(9)
F23 C448 C445 113.7(9)
F24 C448 C445 112.4(10)
F22 C448 C445 113.4(10)
C21D B1D C11D 106.3(6)
C21D B1D C41D 114.2(7)
C11D B1D C41D 111.4(8)
C21D B1D C31D 112.2(6)
C11D B1D C31D 109.2(7)
C41D B1D C31D 103.7(8)
C12D C11D C16D 114.8(8)
C12D C11D B1D 125.8(8)
C16D C11D B1D 119.4(8)
C11D C12D C13D 122.3(9)
C14D C13D C12D 121.5(8)
C14D C13D C17D 120.1(9)
C12D C13D C17D 118.4(9)
C15D C14D C13D 117.7(8)
C14D C15D C16D 120.0(8)
C14D C15D C18D 118.9(8)
C16D C15D C18D 121.0(8)
C15D C16D C11D 123.6(8)
F3D C17D F2D 103.4(14)
F3D C17D F1D 112.3(14)
F2D C17D F1D 105.2(13)
F3D C17D C13D 112.2(10)
F2D C17D C13D 111.7(12)
F1D C17D C13D 111.5(11)
F5D C18D F6D 109.7(12)
F5D C18D F4D 103.3(12)
F6D C18D F4D 107.7(10)
F5D C18D C15D 111.3(8)
F6D C18D C15D 113.6(9)
F4D C18D C15D 110.7(11)
C22D C21D C26D 115.2(8)
C22D C21D B1D 121.7(8)
C26D C21D B1D 122.5(7)
C21D C22D C23D 122.7(11)
C24D C23D C22D 120.4(8)
C24D C23D C27D 121.5(8)
C22D C23D C27D 118.1(8)
C25D C24D C23D 118.5(7)
C24D C25D C26D 120.5(7)
C24D C25D C28D 118.4(7)
C26D C25D C28D 121.1(8)
C25D C26D C21D 122.6(8)
F9D C27D F7D 109.3(10)
F9D C27D F8D 105.8(9)
F7D C27D F8D 104.1(12)
F9D C27D C23D 113.1(9)
F7D C27D C23D 110.3(11)
F8D C27D C23D 113.8(9)
F11D C28D F10D 105.4(11)
F11D C28D F12D 103.2(10)
F10D C28D F12D 108.9(11)
F11D C28D C25D 113.2(9)
F10D C28D C25D 111.9(10)
F12D C28D C25D 113.6(9)
C36D C31D C32D 116.5(7)
C36D C31D B1D 123.0(6)
C32D C31D B1D 120.2(7)
C31D C32D C33D 121.1(8)
C34D C33D C32D 121.2(8)
C34D C33D C37D 121.2(8)
C32D C33D C37D 117.4(8)
C35D C34D C33D 117.9(8)
C34D C35D C36D 120.8(9)
C34D C35D C38D 118.1(10)
C36D C35D C38D 121.0(10)
C35D C36D C31D 122.5(8)
F13D C37D F15D 114.9(13)
F13D C37D F14D 98.5(14)
F15D C37D F14D 100.1(13)
F13D C37D C33D 113.0(10)
F15D C37D C33D 114.8(10)
F14D C37D C33D 113.7(12)
F16D C38D F18D 107.4(9)
F16D C38D F17D 106.4(7)
F18D C38D F17D 104.5(8)
F16D C38D C35D 113.7(8)
F18D C38D C35D 112.8(10)
F17D C38D C35D 111.4(8)
C42D C41D C46D 114.7(10)
C42D C41D B1D 125.9(10)
C46D C41D B1D 119.2(9)
C43D C42D C41D 124.0(11)
C42D C43D C44D 118.8(10)
C42D C43D C47D 119.9(10)
C44D C43D C47D 121.3(10)
C45D C44D C43D 119.3(10)
C44D C45D C46D 119.4(10)
C44D C45D C48D 120.8(9)
C46D C45D C48D 119.7(9)
C45D C46D C41D 123.4(12)
F21D C47D F19D 103.5(13)
F21D C47D F20D 105.1(12)
F19D C47D F20D 103.1(12)
F21D C47D C43D 115.1(11)
F19D C47D C43D 112.3(12)
F20D C47D C43D 116.2(10)
F22D C48D F24D 107.8(10)
F22D C48D F23D 105.3(8)
F24D C48D F23D 104.5(10)
F22D C48D C45D 113.6(8)
F24D C48D C45D 113.2(8)
F23D C48D C45D 111.7(9)
C3YY C2YY C1YY 118(2)
C2YY C3YY C4YY 112(2)
C5YY C4YY C3YY 104(2)
C4YY C5YY C6YY 120(2)
C1XX C2XX C3XX 109.5(11)
C4XX C3XX C2XX 112.8(11)
C3XX C4XX C5XX 113.1(11)
C4XX C5XX C6XX 112.9(11)
C7XX C6XX C5XX 108.9(13)

loop_
_geom_bond_atom_site_label_1
_geom_bond_atom_site_label_2
_geom_bond_distance
Mo1 N1 1.958(4)
Mo1 N3 1.965(4)
Mo1 N2 1.991(5)
Mo1 C1 2.155(7)
Mo1 C2 2.250(6)
Mo1 N4 2.262(4)
N1 C115 1.445(5)
N1 C3 1.484(6)
N2 C215 1.443(6)
N2 C5 1.490(7)
N3 C315 1.447(6)
N3 C7 1.474(6)
N4 C6 1.480(6)
N4 C4 1.487(6)
N4 C8 1.497(6)
C3 C4 1.508(6)
C5 C6 1.518(7)
C7 C8 1.497(7)
C1 C2 1.315(10)
C115 C120 1.389(6)
C115 C116 1.392(6)
C116 C117 1.404(5)
C117 C118 1.396(5)
C117 C121 1.501(5)
C118 C119 1.391(5)
C119 C120 1.392(6)
C119 C136 1.505(5)
C121 C122 1.405(5)
C121 C126 1.408(5)
C122 C123 1.393(5)
C122 C127 1.527(5)
C123 C124 1.384(6)
C124 C125 1.391(6)
C124 C130 1.531(5)
C125 C126 1.390(5)
C126 C133 1.529(6)
C127 C129 1.523(6)
C127 C128 1.528(6)
C130 C132 1.521(7)
C130 C131 1.523(6)
C133 C135 1.504(7)
C133 C134 1.532(7)
C136 C137 1.397(6)
C136 C141 1.398(6)
C137 C138 1.399(6)
C137 C142 1.531(6)
C138 C139 1.383(6)
C139 C140 1.379(7)
C139 C145 1.531(6)
C140 C141 1.407(6)
C141 C148 1.525(7)
C142 C143 1.465(8)
C142 C144 1.486(8)
C145 C146 1.511(7)
C145 C147 1.519(7)
C148 C150 1.500(9)
C148 C149 1.542(9)
C215 C216 1.392(7)
C215 C220 1.393(6)
C216 C217 1.396(6)
C217 C218 1.393(6)
C217 C221 1.493(6)
C218 C219 1.396(6)
C219 C220 1.394(6)
C219 C236 1.507(6)
C221 C226 1.407(6)
C221 C222 1.409(6)
C222 C223 1.393(6)
C222 C227 1.523(6)
C223 C224 1.382(6)
C224 C225 1.383(6)
C224 C230 1.524(7)
C225 C226 1.385(7)
C226 C233 1.538(6)
C227 C228 1.506(7)
C227 C229 1.530(7)
C230 C232 1.521(7)
C230 C231 1.522(8)
C233 C235 1.473(8)
C233 C234 1.504(9)
C236 C237 1.405(6)
C236 C241 1.409(6)
C237 C238 1.394(6)
C237 C242 1.519(7)
C238 C239 1.380(7)
C239 C240 1.391(6)
C239 C245 1.523(6)
C240 C241 1.398(6)
C241 C248 1.531(6)
C242 C244 1.457(9)
C242 C243 1.489(9)
C245 C247 1.516(7)
C245 C246 1.523(7)
C248 C249 1.527(7)
C248 C250 1.533(7)
C315 C316 1.387(6)
C315 C320 1.387(6)
C316 C317 1.400(6)
C317 C318 1.404(6)
C317 C321 1.494(6)
C318 C319 1.390(6)
C319 C320 1.389(6)
C319 C336 1.502(6)
C321 C322 1.405(6)
C321 C326 1.409(6)
C322 C323 1.390(7)
C322 C327 1.516(7)
C323 C324 1.358(8)
C324 C325 1.379(8)
C324 C330 1.525(8)
C325 C326 1.396(7)
C326 C333 1.526(7)
C327 C328 1.524(8)
C327 C329 1.531(8)
C330 C332 1.482(12)
C330 C331 1.521(10)
C333 C335 1.500(9)
C333 C334 1.519(8)
C336 C337 1.401(6)
C336 C341 1.418(6)
C337 C338 1.390(7)
C337 C342 1.521(7)
C338 C339 1.391(7)
C339 C340 1.385(7)
C339 C345 1.527(7)
C340 C341 1.388(6)
C341 C348 1.520(6)
C342 C343 1.492(10)
C342 C344 1.516(10)
C345 C346 1.509(9)
C345 C347 1.519(7)
C348 C350 1.522(7)
C348 C349 1.522(7)
B1 C411 1.644(10)
B1 C421 1.648(9)
B1 C441 1.653(10)
B1 C431 1.657(9)
C411 C412 1.390(11)
C411 C416 1.398(11)
C412 C413 1.379(11)
C413 C414 1.405(11)
C413 C417 1.543(11)
C414 C415 1.373(11)
C415 C416 1.385(11)
C415 C418 1.503(12)
C417 F2 1.293(11)
C417 F1 1.329(11)
C417 F3 1.360(12)
C418 F4 1.303(11)
C418 F5 1.339(12)
C418 F6 1.374(12)
C421 C422 1.395(10)
C421 C426 1.414(10)
C422 C423 1.396(11)
C423 C424 1.384(10)
C423 C427 1.503(11)
C424 C425 1.373(10)
C425 C426 1.392(10)
C425 C428 1.486(10)
C427 F7 1.294(10)
C427 F8 1.323(11)
C427 F9 1.326(11)
C428 F12 1.302(10)
C428 F10 1.321(11)
C428 F11 1.345(10)
C431 C432 1.394(9)
C431 C436 1.407(9)
C432 C433 1.388(10)
C433 C434 1.396(10)
C433 C437 1.516(11)
C434 C435 1.377(10)
C435 C436 1.399(9)
C435 C438 1.467(10)
C437 F15 1.322(11)
C437 F13 1.323(10)
C437 F14 1.324(10)
C438 F16 1.265(9)
C438 F18 1.296(10)
C438 F17 1.304(9)
C441 C442 1.391(11)
C441 C446 1.409(12)
C442 C443 1.371(11)
C443 C444 1.386(12)
C443 C447 1.510(11)
C444 C445 1.377(12)
C445 C446 1.386(11)
C445 C448 1.494(11)
C447 F19 1.280(11)
C447 F21 1.305(11)
C447 F20 1.320(11)
C448 F23 1.324(11)
C448 F24 1.329(11)
C448 F22 1.337(11)
B1D C21D 1.637(9)
B1D C11D 1.649(10)
B1D C41D 1.655(10)
B1D C31D 1.658(9)
C11D C12D 1.373(11)
C11D C16D 1.400(11)
C12D C13D 1.390(11)
C13D C14D 1.381(11)
C13D C17D 1.516(12)
C14D C15D 1.370(11)
C15D C16D 1.386(10)
C15D C18D 1.489(11)
C17D F3D 1.316(12)
C17D F2D 1.339(13)
C17D F1D 1.340(13)
C18D F5D 1.298(10)
C18D F6D 1.326(11)
C18D F4D 1.360(12)
C21D C22D 1.390(11)
C21D C26D 1.414(10)
C22D C23D 1.392(12)
C23D C24D 1.391(10)
C23D C27D 1.508(11)
C24D C25D 1.380(10)
C25D C26D 1.383(10)
C25D C28D 1.505(11)
C27D F9D 1.308(11)
C27D F7D 1.333(11)
C27D F8D 1.347(11)
C28D F11D 1.312(11)
C28D F10D 1.315(11)
C28D F12D 1.317(11)
C31D C36D 1.397(9)
C31D C32D 1.398(10)
C32D C33D 1.400(10)
C33D C34D 1.399(10)
C33D C37D 1.499(11)
C34D C35D 1.379(13)
C35D C36D 1.390(13)
C35D C38D 1.492(12)
C37D F13D 1.258(11)
C37D F15D 1.296(11)
C37D F14D 1.334(13)
C38D F16D 1.323(9)
C38D F18D 1.328(11)
C38D F17D 1.340(9)
C41D C42D 1.398(11)
C41D C46D 1.408(12)
C42D C43D 1.386(11)
C43D C44D 1.411(12)
C43D C47D 1.513(11)
C44D C45D 1.389(11)
C45D C46D 1.390(11)
C45D C48D 1.498(11)
C47D F21D 1.301(12)
C47D F19D 1.333(12)
C47D F20D 1.352(12)
C48D F22D 1.315(10)
C48D F24D 1.316(10)
C48D F23D 1.337(10)
C1YY C2YY 1.537(18)
C2YY C3YY 1.483(18)
C3YY C4YY 1.53(2)
C4YY C5YY 1.518(19)
C5YY C6YY 1.536(19)
C1XX C2XX 1.525(11)
C2XX C3XX 1.535(10)
C3XX C4XX 1.503(11)
C4XX C5XX 1.512(10)
C5XX C6XX 1.535(10)
C6XX C7XX 1.523(13)
